data_4126129
loop_
_publ_author_name
'Kneebone, Jared L.'
'Brennessel, William W.'
'Neidig, Michael L.'

_publ_section_title
;
 Intermediates and Reactivity in Iron-Catalyzed Cross-Couplings of Alkynyl
 Grignards with Alkyl Halides.
;
_journal_issue 20
_journal_name_full 'Journal of the American Chemical Society'
_journal_page_first 6988
_journal_page_last 7003
_journal_paper_doi 10.1021/jacs.7b02363
_journal_volume 139
_journal_year 2017
_chemical_formula_moiety 'C95 H151 Br Fe Mg P2 Si3, 0.62(C5 H12), 0.38(C4 H10 O)'
_chemical_formula_sum 'C99.62 H162.25 Br Fe Mg O0.38 P2 Si3'
_chemical_formula_weight 1672.32
_chemical_name_common neijk47
_space_group_crystal_system monoclinic
_space_group_IT_number 14
_space_group_name_Hall '-P 2yn'
_space_group_name_H-M_alt 'P 1 21/n 1'
_symmetry_space_group_name_Hall '-P 2yn'
_symmetry_space_group_name_H-M 'P 1 21/n 1'
_atom_sites_solution_hydrogens geom
_atom_sites_solution_primary direct
_atom_sites_solution_secondary difmap
_audit_creation_method SHELXL-2014/7
_cell_angle_alpha 90
_cell_angle_beta 90.854(2)
_cell_angle_gamma 90
_cell_formula_units_Z 4
_cell_length_a 16.1139(17)
_cell_length_b 27.702(3)
_cell_length_c 22.922(2)
_cell_measurement_reflns_used 3745
_cell_measurement_temperature 100.0(5)
_cell_measurement_theta_max 25.22
_cell_measurement_theta_min 2.29
_cell_volume 10231.0(18)
_computing_cell_refinement 'SAINT (Bruker, 2013)'
_computing_data_collection 'APEX3 (Bruker, 2015)'
_computing_data_reduction 'SAINT (Bruker, 2013)'
_computing_molecular_graphics 'SHELXTL (Sheldrick, 2008)'
_computing_publication_material 'SHELXTL (Sheldrick, 2008)'
_computing_structure_refinement 'SHELXL-2014/7 (Sheldrick, 2015b)'
_computing_structure_solution 'SHELXT-2014/5 (Sheldrick, 2014)'
_diffrn_ambient_temperature 100.0(5)
_diffrn_measured_fraction_theta_full 0.999
_diffrn_measured_fraction_theta_max 0.998
_diffrn_measurement_device_type 'Bruker SMART APEX II CCD platform'
_diffrn_measurement_method '\w scans'
_diffrn_radiation_type MoK\a
_diffrn_radiation_wavelength 0.71073
_diffrn_reflns_av_R_equivalents 0.1034
_diffrn_reflns_av_unetI/netI 0.0549
_diffrn_reflns_Laue_measured_fraction_full 0.999
_diffrn_reflns_Laue_measured_fraction_max 0.998
_diffrn_reflns_limit_h_max 19
_diffrn_reflns_limit_h_min -19
_diffrn_reflns_limit_k_max 33
_diffrn_reflns_limit_k_min -33
_diffrn_reflns_limit_l_max 27
_diffrn_reflns_limit_l_min -27
_diffrn_reflns_number 147946
_diffrn_reflns_point_group_measured_fraction_full 0.999
_diffrn_reflns_point_group_measured_fraction_max 0.998
_diffrn_reflns_theta_full 25.028
_diffrn_reflns_theta_max 25.275
_diffrn_reflns_theta_min 1.939
_diffrn_source 'fine-focus sealed tube'
_exptl_absorpt_coefficient_mu 0.652
_exptl_absorpt_correction_T_max 0.7452
_exptl_absorpt_correction_T_min 0.6650
_exptl_absorpt_correction_type multi-scan
_exptl_absorpt_process_details 'SADABS (Sheldrick, 2015a)'
_exptl_crystal_colour green
_exptl_crystal_density_diffrn 1.086
_exptl_crystal_description plate
_exptl_crystal_F_000 3632
_exptl_crystal_size_max 0.40
_exptl_crystal_size_mid 0.25
_exptl_crystal_size_min 0.10
_refine_diff_density_max 0.585
_refine_diff_density_min -0.641
_refine_diff_density_rms 0.059
_refine_ls_extinction_method none
_refine_ls_goodness_of_fit_ref 1.007
_refine_ls_hydrogen_treatment constr
_refine_ls_matrix_type full
_refine_ls_number_parameters 1099
_refine_ls_number_reflns 18551
_refine_ls_number_restraints 44
_refine_ls_restrained_S_all 1.009
_refine_ls_R_factor_all 0.0810
_refine_ls_R_factor_gt 0.0463
_refine_ls_shift/su_max 0.002
_refine_ls_shift/su_mean 0.000
_refine_ls_structure_factor_coef Fsqd
_refine_ls_weighting_details 'w=1/[\s^2^(Fo^2^)+(0.0361P)^2^+10.8528P] where P=(Fo^2^+2Fc^2^)/3'
_refine_ls_weighting_scheme calc
_refine_ls_wR_factor_gt 0.0922
_refine_ls_wR_factor_ref 0.1061
_reflns_Friedel_coverage 0.000
_reflns_number_gt 13126
_reflns_number_total 18551
_reflns_threshold_expression 'I > 2\s(I)'
_cod_data_source_file ja7b02363_si_002.cif
_cod_data_source_block neijk47
_cod_original_cell_volume 10230.9(19)
_cod_database_code 4126129
_shelx_shelxl_version_number 2014/7
_shelx_space_group_comment
; 
The symmetry employed for this shelxl refinement is uniquely defined 
by the following loop, which should always be used as a source of 
symmetry information in preference to the above space-group names. 
They are only intended as comments. 
;
_shelx_estimated_absorpt_t_min 0.781
_shelx_estimated_absorpt_t_max 0.938

loop_
_space_group_symop_operation_xyz
'x, y, z'
'-x+1/2, y+1/2, -z+1/2'
'-x, -y, -z'
'x-1/2, -y-1/2, z-1/2'

loop_
_atom_site_label
_atom_site_type_symbol
_atom_site_fract_x
_atom_site_fract_y
_atom_site_fract_z
_atom_site_U_iso_or_equiv
_atom_site_adp_type
_atom_site_occupancy
_atom_site_site_symmetry_order
_atom_site_calc_flag
_atom_site_refinement_flags_posn
_atom_site_refinement_flags_adp
_atom_site_refinement_flags_occupancy
_atom_site_disorder_assembly
_atom_site_disorder_group
Br1 Br 0.57587(2) 0.77076(2) 0.72689(2) 0.04627(11) Uani 1 1 d . . . . .
Fe1 Fe 0.30426(2) 0.74626(2) 0.61069(2) 0.01650(9) Uani 1 1 d . . . . .
P1 P 0.22745(4) 0.79952(2) 0.55962(3) 0.01741(15) Uani 1 1 d . . . . .
P2 P 0.25444(4) 0.69346(2) 0.54772(3) 0.01760(15) Uani 1 1 d . . . . .
Si1 Si 0.55719(5) 0.81070(3) 0.52802(3) 0.02145(17) Uani 1 1 d . . . . .
Si2 Si 0.47233(5) 0.62142(3) 0.71504(3) 0.02345(18) Uani 1 1 d D . . . .
Si3 Si 0.35281(5) 0.84617(3) 0.78863(3) 0.02429(18) Uani 1 1 d . . . . .
Mg1 Mg 0.45080(5) 0.75952(3) 0.66919(4) 0.01757(19) Uani 1 1 d . . . . .
C1 C 0.40216(17) 0.76458(9) 0.57536(11) 0.0198(6) Uani 1 1 d . . . . .
C2 C 0.47437(17) 0.77774(10) 0.56531(12) 0.0213(6) Uani 1 1 d . . . . .
C3 C 0.51709(18) 0.82126(10) 0.45101(12) 0.0260(7) Uani 1 1 d . . . . .
H3A H 0.4763 0.8484 0.4535 0.031 Uiso 1 1 calc R U . . .
C4 C 0.5845(2) 0.83818(13) 0.40892(14) 0.0418(8) Uani 1 1 d . . . . .
H4A H 0.5589 0.8468 0.3713 0.063 Uiso 1 1 calc R U . . .
H4B H 0.6247 0.8121 0.4032 0.063 Uiso 1 1 calc R U . . .
H4C H 0.6130 0.8664 0.4254 0.063 Uiso 1 1 calc R U . . .
C5 C 0.4696(2) 0.77848(11) 0.42439(13) 0.0331(7) Uani 1 1 d . . . . .
H5A H 0.4467 0.7877 0.3862 0.050 Uiso 1 1 calc R U . . .
H5B H 0.4243 0.7693 0.4502 0.050 Uiso 1 1 calc R U . . .
H5C H 0.5075 0.7511 0.4198 0.050 Uiso 1 1 calc R U . . .
C6 C 0.57184(17) 0.86944(10) 0.56863(13) 0.0260(7) Uani 1 1 d . . . . .
H6A H 0.5856 0.8608 0.6100 0.031 Uiso 1 1 calc R U . . .
C7 C 0.6440(2) 0.90036(11) 0.54691(17) 0.0434(9) Uani 1 1 d . . . . .
H7A H 0.6532 0.9274 0.5737 0.065 Uiso 1 1 calc R U . . .
H7B H 0.6304 0.9128 0.5079 0.065 Uiso 1 1 calc R U . . .
H7C H 0.6943 0.8806 0.5452 0.065 Uiso 1 1 calc R U . . .
C8 C 0.49316(19) 0.90001(11) 0.57015(14) 0.0330(7) Uani 1 1 d . . . . .
H8A H 0.5026 0.9281 0.5953 0.050 Uiso 1 1 calc R U . . .
H8B H 0.4475 0.8807 0.5856 0.050 Uiso 1 1 calc R U . . .
H8C H 0.4788 0.9109 0.5306 0.050 Uiso 1 1 calc R U . . .
C9 C 0.65952(17) 0.77753(10) 0.52785(13) 0.0263(7) Uani 1 1 d . . . . .
H9A H 0.6979 0.7967 0.5030 0.032 Uiso 1 1 calc R U . . .
C10 C 0.6528(2) 0.72735(12) 0.50075(15) 0.0384(8) Uani 1 1 d . . . . .
H10A H 0.7079 0.7125 0.4997 0.058 Uiso 1 1 calc R U . . .
H10B H 0.6301 0.7300 0.4610 0.058 Uiso 1 1 calc R U . . .
H10C H 0.6159 0.7073 0.5242 0.058 Uiso 1 1 calc R U . . .
C11 C 0.70007(19) 0.77425(12) 0.58873(14) 0.0352(8) Uani 1 1 d . . . . .
H11A H 0.7542 0.7584 0.5859 0.053 Uiso 1 1 calc R U . . .
H11B H 0.6644 0.7555 0.6145 0.053 Uiso 1 1 calc R U . . .
H11C H 0.7075 0.8068 0.6047 0.053 Uiso 1 1 calc R U . . .
C12 C 0.36366(16) 0.69696(10) 0.65283(11) 0.0198(6) Uani 1 1 d . . . . .
C13 C 0.41172(17) 0.67061(10) 0.68054(12) 0.0220(6) Uani 1 1 d . . . . .
C14 C 0.5779(5) 0.6226(8) 0.6799(5) 0.036(4) Uani 0.534(7) 1 d D . P A 1
H14 H 0.6114 0.6480 0.7004 0.043 Uiso 0.534(7) 1 calc R U P A 1
C15 C 0.5743(5) 0.6363(3) 0.6150(3) 0.050(2) Uani 0.534(7) 1 d D . P A 1
H15A H 0.6307 0.6378 0.5998 0.075 Uiso 0.534(7) 1 calc R U P A 1
H15B H 0.5476 0.6679 0.6106 0.075 Uiso 0.534(7) 1 calc R U P A 1
H15C H 0.5423 0.6120 0.5933 0.075 Uiso 0.534(7) 1 calc R U P A 1
C16 C 0.6251(4) 0.5743(2) 0.6876(3) 0.052(2) Uani 0.534(7) 1 d D . P A 1
H16A H 0.5941 0.5484 0.6680 0.078 Uiso 0.534(7) 1 calc R U P A 1
H16B H 0.6309 0.5668 0.7292 0.078 Uiso 0.534(7) 1 calc R U P A 1
H16C H 0.6803 0.5771 0.6705 0.078 Uiso 0.534(7) 1 calc R U P A 1
C14' C 0.5711(6) 0.6100(10) 0.6736(6) 0.036(4) Uani 0.466(7) 1 d D . P A 5
H14' H 0.5975 0.5806 0.6910 0.043 Uiso 0.466(7) 1 calc R U P A 5
C15' C 0.5586(8) 0.6001(6) 0.6086(5) 0.100(5) Uani 0.466(7) 1 d D . P A 5
H15D H 0.6116 0.6037 0.5887 0.149 Uiso 0.466(7) 1 calc R U P A 5
H15E H 0.5182 0.6230 0.5922 0.149 Uiso 0.466(7) 1 calc R U P A 5
H15F H 0.5379 0.5671 0.6031 0.149 Uiso 0.466(7) 1 calc R U P A 5
C16' C 0.6337(5) 0.6518(3) 0.6814(5) 0.074(4) Uani 0.466(7) 1 d D . P A 5
H16D H 0.6453 0.6567 0.7231 0.111 Uiso 0.466(7) 1 calc R U P A 5
H16E H 0.6103 0.6814 0.6646 0.111 Uiso 0.466(7) 1 calc R U P A 5
H16F H 0.6854 0.6437 0.6616 0.111 Uiso 0.466(7) 1 calc R U P A 5
C17 C 0.40572(19) 0.56556(10) 0.70732(14) 0.0303(7) Uani 1 1 d . . . . .
H17A H 0.3523 0.5731 0.7269 0.036 Uiso 1 1 calc R U . . .
C18 C 0.3832(3) 0.55368(13) 0.64412(17) 0.0720(15) Uani 1 1 d . . . . .
H18A H 0.3411 0.5281 0.6431 0.108 Uiso 1 1 calc R U . . .
H18B H 0.4328 0.5427 0.6238 0.108 Uiso 1 1 calc R U . . .
H18C H 0.3610 0.5826 0.6248 0.108 Uiso 1 1 calc R U . . .
C19 C 0.4405(2) 0.52042(11) 0.73772(15) 0.0422(9) Uani 1 1 d . . . . .
H19A H 0.4017 0.4935 0.7322 0.063 Uiso 1 1 calc R U . . .
H19B H 0.4479 0.5269 0.7795 0.063 Uiso 1 1 calc R U . . .
H19C H 0.4941 0.5120 0.7209 0.063 Uiso 1 1 calc R U . . .
C20 C 0.4884(2) 0.63809(11) 0.79405(13) 0.0345(8) Uani 1 1 d . . . . .
H20A H 0.5079 0.6723 0.7942 0.041 Uiso 1 1 calc R U . . .
C21 C 0.5560(3) 0.60892(13) 0.82685(17) 0.0606(12) Uani 1 1 d . . . . .
H21A H 0.5608 0.6205 0.8672 0.091 Uiso 1 1 calc R U . . .
H21B H 0.6092 0.6131 0.8074 0.091 Uiso 1 1 calc R U . . .
H21C H 0.5408 0.5747 0.8269 0.091 Uiso 1 1 calc R U . . .
C22 C 0.4073(3) 0.63781(14) 0.82756(15) 0.0537(10) Uani 1 1 d . . . . .
H22A H 0.4170 0.6511 0.8667 0.080 Uiso 1 1 calc R U . . .
H22B H 0.3869 0.6046 0.8308 0.080 Uiso 1 1 calc R U . . .
H22C H 0.3659 0.6575 0.8067 0.080 Uiso 1 1 calc R U . . .
C23 C 0.32081(16) 0.79021(9) 0.67508(12) 0.0195(6) Uani 1 1 d . . . . .
C24 C 0.34224(17) 0.81251(10) 0.71918(12) 0.0237(6) Uani 1 1 d . . . . .
C25 C 0.26353(19) 0.89048(11) 0.79370(13) 0.0289(7) Uani 1 1 d . . . . .
H25A H 0.2828 0.9213 0.7756 0.035 Uiso 1 1 calc R U . . .
C26 C 0.2417(2) 0.90240(13) 0.85696(15) 0.0483(10) Uani 1 1 d . . . . .
H26A H 0.1999 0.9281 0.8574 0.072 Uiso 1 1 calc R U . . .
H26B H 0.2917 0.9133 0.8780 0.072 Uiso 1 1 calc R U . . .
H26C H 0.2197 0.8735 0.8759 0.072 Uiso 1 1 calc R U . . .
C27 C 0.18482(19) 0.87523(11) 0.76010(14) 0.0342(7) Uani 1 1 d . . . . .
H27A H 0.1432 0.9009 0.7624 0.051 Uiso 1 1 calc R U . . .
H27B H 0.1626 0.8456 0.7772 0.051 Uiso 1 1 calc R U . . .
H27C H 0.1983 0.8694 0.7191 0.051 Uiso 1 1 calc R U . . .
C28 C 0.4538(2) 0.88049(11) 0.78867(13) 0.0326(7) Uani 1 1 d . . . . .
H28A H 0.4998 0.8562 0.7879 0.039 Uiso 1 1 calc R U . . .
C29 C 0.4618(2) 0.91215(13) 0.73414(15) 0.0442(9) Uani 1 1 d . . . . .
H29A H 0.5162 0.9280 0.7346 0.066 Uiso 1 1 calc R U . . .
H29B H 0.4180 0.9367 0.7338 0.066 Uiso 1 1 calc R U . . .
H29C H 0.4563 0.8920 0.6992 0.066 Uiso 1 1 calc R U . . .
C30 C 0.4667(3) 0.91165(14) 0.84364(15) 0.0566(11) Uani 1 1 d . . . . .
H30A H 0.5222 0.9262 0.8432 0.085 Uiso 1 1 calc R U . . .
H30B H 0.4615 0.8914 0.8784 0.085 Uiso 1 1 calc R U . . .
H30C H 0.4247 0.9372 0.8443 0.085 Uiso 1 1 calc R U . . .
C31 C 0.34848(18) 0.80149(11) 0.85096(12) 0.0281(7) Uani 1 1 d . . . . .
H31A H 0.3421 0.8207 0.8875 0.034 Uiso 1 1 calc R U . . .
C32 C 0.2732(2) 0.76790(12) 0.84639(14) 0.0391(8) Uani 1 1 d . . . . .
H32A H 0.2734 0.7457 0.8797 0.059 Uiso 1 1 calc R U . . .
H32B H 0.2758 0.7493 0.8101 0.059 Uiso 1 1 calc R U . . .
H32C H 0.2221 0.7871 0.8464 0.059 Uiso 1 1 calc R U . . .
C33 C 0.4279(2) 0.77208(12) 0.85824(14) 0.0388(8) Uani 1 1 d . . . . .
H33A H 0.4225 0.7501 0.8915 0.058 Uiso 1 1 calc R U . . .
H33B H 0.4749 0.7939 0.8652 0.058 Uiso 1 1 calc R U . . .
H33C H 0.4373 0.7533 0.8227 0.058 Uiso 1 1 calc R U . . .
C34 C 0.19603(16) 0.77237(10) 0.48892(11) 0.0192(6) Uani 1 1 d . . . . .
C35 C 0.15578(17) 0.79659(10) 0.44334(12) 0.0250(6) Uani 1 1 d . . . . .
H35A H 0.1410 0.8296 0.4479 0.030 Uiso 1 1 calc R U . . .
C36 C 0.13717(18) 0.77294(11) 0.39143(13) 0.0298(7) Uani 1 1 d . . . . .
H36A H 0.1100 0.7898 0.3605 0.036 Uiso 1 1 calc R U . . .
C37 C 0.15814(18) 0.72471(11) 0.38458(12) 0.0289(7) Uani 1 1 d . . . . .
H37A H 0.1466 0.7088 0.3486 0.035 Uiso 1 1 calc R U . . .
C38 C 0.19578(17) 0.69966(10) 0.43000(11) 0.0233(6) Uani 1 1 d . . . . .
H38A H 0.2090 0.6665 0.4256 0.028 Uiso 1 1 calc R U . . .
C39 C 0.21426(16) 0.72354(10) 0.48239(11) 0.0187(6) Uani 1 1 d . . . . .
C40 C 0.29478(16) 0.63706(10) 0.51899(11) 0.0199(6) Uani 1 1 d . . . . .
C41 C 0.37244(17) 0.63539(10) 0.49300(12) 0.0224(6) Uani 1 1 d . . . . .
H41A H 0.4080 0.6627 0.4951 0.027 Uiso 1 1 calc R U . . .
C42 C 0.39828(18) 0.59386(10) 0.46382(13) 0.0267(7) Uani 1 1 d . . . . .
C43 C 0.34455(18) 0.55387(10) 0.46321(12) 0.0258(7) Uani 1 1 d . . . . .
H43A H 0.3622 0.5251 0.4445 0.031 Uiso 1 1 calc R U . . .
C44 C 0.26724(18) 0.55448(10) 0.48858(12) 0.0241(6) Uani 1 1 d . . . . .
C45 C 0.24286(17) 0.59691(10) 0.51611(12) 0.0221(6) Uani 1 1 d . . . . .
H45A H 0.1896 0.5985 0.5333 0.026 Uiso 1 1 calc R U . . .
C46 C 0.15999(16) 0.67352(9) 0.58396(11) 0.0183(6) Uani 1 1 d . . . . .
C47 C 0.16797(17) 0.64876(9) 0.63682(11) 0.0209(6) Uani 1 1 d . . . . .
H47A H 0.2215 0.6446 0.6540 0.025 Uiso 1 1 calc R U . . .
C48 C 0.09895(17) 0.63005(10) 0.66480(12) 0.0211(6) Uani 1 1 d . . . . .
C49 C 0.02103(17) 0.63709(10) 0.63821(12) 0.0216(6) Uani 1 1 d . . . . .
H49A H -0.0266 0.6241 0.6564 0.026 Uiso 1 1 calc R U . . .
C50 C 0.01082(17) 0.66245(10) 0.58609(12) 0.0205(6) Uani 1 1 d . . . . .
C51 C 0.08150(16) 0.68046(9) 0.55937(12) 0.0193(6) Uani 1 1 d . . . . .
H51A H 0.0760 0.6978 0.5238 0.023 Uiso 1 1 calc R U . . .
C52 C 0.12779(16) 0.81524(10) 0.59299(12) 0.0206(6) Uani 1 1 d . . . . .
C53 C 0.10231(17) 0.79189(10) 0.64335(12) 0.0216(6) Uani 1 1 d . . . . .
H53A H 0.1373 0.7682 0.6608 0.026 Uiso 1 1 calc R U . . .
C54 C 0.02669(18) 0.80257(10) 0.66871(13) 0.0264(7) Uani 1 1 d . . . . .
C55 C -0.02261(19) 0.83748(12) 0.64138(15) 0.0382(8) Uani 1 1 d . . . . .
H55A H -0.0748 0.8451 0.6578 0.046 Uiso 1 1 calc R U . . .
C56 C 0.00089(19) 0.86165(12) 0.59131(17) 0.0435(9) Uani 1 1 d D . . . .
C57 C 0.07674(18) 0.85029(11) 0.56761(14) 0.0308(7) Uani 1 1 d . . . . .
H57A H 0.0944 0.8666 0.5335 0.037 Uiso 1 1 calc R U . . .
C58 C 0.26560(16) 0.85920(9) 0.53790(12) 0.0189(6) Uani 1 1 d . . . . .
C59 C 0.26033(16) 0.89727(10) 0.57779(12) 0.0206(6) Uani 1 1 d . . . . .
H59A H 0.2434 0.8910 0.6166 0.025 Uiso 1 1 calc R U . . .
C60 C 0.27968(16) 0.94432(10) 0.56128(12) 0.0206(6) Uani 1 1 d . . . . .
C61 C 0.30446(16) 0.95217(10) 0.50406(12) 0.0212(6) Uani 1 1 d . . . . .
H61A H 0.3171 0.9842 0.4923 0.025 Uiso 1 1 calc R U . . .
C62 C 0.31159(16) 0.91510(10) 0.46334(12) 0.0204(6) Uani 1 1 d . . . . .
C63 C 0.29350(16) 0.86827(10) 0.48188(12) 0.0200(6) Uani 1 1 d . . . . .
H63A H 0.3004 0.8421 0.4556 0.024 Uiso 1 1 calc R U . . .
C64 C 0.4806(2) 0.59116(11) 0.43108(14) 0.0337(8) Uani 1 1 d . . . . .
C65 C 0.4616(3) 0.57886(14) 0.36565(16) 0.0527(10) Uani 1 1 d . . . . .
H65A H 0.4239 0.6032 0.3491 0.079 Uiso 1 1 calc R U . . .
H65B H 0.4356 0.5470 0.3630 0.079 Uiso 1 1 calc R U . . .
H65C H 0.5135 0.5788 0.3439 0.079 Uiso 1 1 calc R U . . .
C66 C 0.5344(2) 0.55107(14) 0.45539(18) 0.0568(11) Uani 1 1 d . . . . .
H66A H 0.5464 0.5572 0.4968 0.085 Uiso 1 1 calc R U . . .
H66B H 0.5865 0.5498 0.4339 0.085 Uiso 1 1 calc R U . . .
H66C H 0.5052 0.5202 0.4513 0.085 Uiso 1 1 calc R U . . .
C67 C 0.5257(2) 0.63848(13) 0.43107(18) 0.0539(11) Uani 1 1 d . . . . .
H67A H 0.5409 0.6474 0.4712 0.081 Uiso 1 1 calc R U . . .
H67B H 0.4897 0.6635 0.4141 0.081 Uiso 1 1 calc R U . . .
H67C H 0.5761 0.6355 0.4079 0.081 Uiso 1 1 calc R U . . .
C68 C 0.20602(18) 0.51212(10) 0.48560(13) 0.0275(7) Uani 1 1 d . . . . .
C69 C 0.2460(2) 0.46627(12) 0.4619(2) 0.0562(11) Uani 1 1 d . . . . .
H69A H 0.2628 0.4717 0.4215 0.084 Uiso 1 1 calc R U . . .
H69B H 0.2059 0.4397 0.4631 0.084 Uiso 1 1 calc R U . . .
H69C H 0.2948 0.4580 0.4859 0.084 Uiso 1 1 calc R U . . .
C70 C 0.1329(2) 0.52620(12) 0.44597(15) 0.0409(8) Uani 1 1 d . . . . .
H70A H 0.1046 0.5543 0.4624 0.061 Uiso 1 1 calc R U . . .
H70B H 0.0939 0.4991 0.4430 0.061 Uiso 1 1 calc R U . . .
H70C H 0.1533 0.5342 0.4071 0.061 Uiso 1 1 calc R U . . .
C71 C 0.1730(2) 0.50110(12) 0.54665(15) 0.0491(10) Uani 1 1 d . . . . .
H71A H 0.1430 0.5293 0.5613 0.074 Uiso 1 1 calc R U . . .
H71B H 0.2196 0.4936 0.5731 0.074 Uiso 1 1 calc R U . . .
H71C H 0.1353 0.4734 0.5445 0.074 Uiso 1 1 calc R U . . .
C72 C 0.10979(18) 0.60028(11) 0.72080(12) 0.0275(7) Uani 1 1 d . . . . .
C73 C 0.0287(2) 0.59667(14) 0.75470(14) 0.0458(9) Uani 1 1 d . . . . .
H73A H -0.0119 0.5779 0.7320 0.069 Uiso 1 1 calc R U . . .
H73B H 0.0069 0.6291 0.7616 0.069 Uiso 1 1 calc R U . . .
H73C H 0.0394 0.5806 0.7922 0.069 Uiso 1 1 calc R U . . .
C74 C 0.1389(2) 0.54951(12) 0.70377(15) 0.0465(9) Uani 1 1 d . . . . .
H74A H 0.0960 0.5339 0.6796 0.070 Uiso 1 1 calc R U . . .
H74B H 0.1488 0.5303 0.7391 0.070 Uiso 1 1 calc R U . . .
H74C H 0.1904 0.5519 0.6817 0.070 Uiso 1 1 calc R U . . .
C75 C 0.17584(18) 0.62307(11) 0.76134(12) 0.0291(7) Uani 1 1 d . . . . .
H75A H 0.1585 0.6557 0.7721 0.044 Uiso 1 1 calc R U . . .
H75B H 0.2289 0.6246 0.7411 0.044 Uiso 1 1 calc R U . . .
H75C H 0.1822 0.6034 0.7966 0.044 Uiso 1 1 calc R U . . .
C76 C -0.07359(17) 0.66806(10) 0.55459(12) 0.0234(6) Uani 1 1 d . . . . .
C77 C -0.07164(19) 0.63589(12) 0.49990(13) 0.0337(7) Uani 1 1 d . . . . .
H77A H -0.0603 0.6024 0.5115 0.051 Uiso 1 1 calc R U . . .
H77B H -0.0280 0.6472 0.4739 0.051 Uiso 1 1 calc R U . . .
H77C H -0.1254 0.6375 0.4795 0.051 Uiso 1 1 calc R U . . .
C78 C -0.08647(18) 0.72080(11) 0.53612(14) 0.0324(7) Uani 1 1 d . . . . .
H78A H -0.0842 0.7416 0.5707 0.049 Uiso 1 1 calc R U . . .
H78B H -0.1407 0.7242 0.5167 0.049 Uiso 1 1 calc R U . . .
H78C H -0.0427 0.7303 0.5092 0.049 Uiso 1 1 calc R U . . .
C79 C -0.14654(17) 0.65232(11) 0.59237(13) 0.0280(7) Uani 1 1 d . . . . .
H79A H -0.1482 0.6724 0.6275 0.042 Uiso 1 1 calc R U . . .
H79B H -0.1394 0.6184 0.6036 0.042 Uiso 1 1 calc R U . . .
H79C H -0.1986 0.6560 0.5701 0.042 Uiso 1 1 calc R U . . .
C80 C -0.0617(3) 0.89366(18) 0.5556(2) 0.0435(17) Uani 0.670(4) 1 d D U P B 1
C81 C -0.1106(4) 0.8648(2) 0.5107(3) 0.081(2) Uani 0.670(4) 1 d D . P B 1
H81A H -0.1404 0.8387 0.5302 0.121 Uiso 0.670(4) 1 calc R U P B 1
H81B H -0.0726 0.8511 0.4822 0.121 Uiso 0.670(4) 1 calc R U P B 1
H81C H -0.1505 0.8860 0.4907 0.121 Uiso 0.670(4) 1 calc R U P B 1
C82 C -0.1238(4) 0.9166(3) 0.5958(3) 0.077(2) Uani 0.670(4) 1 d D . P B 1
H82A H -0.1607 0.9379 0.5732 0.115 Uiso 0.670(4) 1 calc R U P B 1
H82B H -0.0944 0.9354 0.6258 0.115 Uiso 0.670(4) 1 calc R U P B 1
H82C H -0.1567 0.8913 0.6144 0.115 Uiso 0.670(4) 1 calc R U P B 1
C83 C -0.0142(11) 0.9330(6) 0.5244(6) 0.122(3) Uani 0.670(4) 1 d D U P B 1
H83A H 0.0187 0.9186 0.4933 0.184 Uiso 0.670(4) 1 calc R U P B 1
H83B H 0.0229 0.9494 0.5523 0.184 Uiso 0.670(4) 1 calc R U P B 1
H83C H -0.0534 0.9563 0.5076 0.184 Uiso 0.670(4) 1 calc R U P B 1
C80' C -0.0424(6) 0.9112(3) 0.5759(5) 0.0435(17) Uani 0.330(4) 1 d D . P B 5
C81' C -0.0442(9) 0.9501(4) 0.6224(5) 0.081(2) Uani 0.330(4) 1 d D . P B 5
H81D H -0.0774 0.9775 0.6083 0.121 Uiso 0.330(4) 1 calc R U P B 5
H81E H 0.0125 0.9609 0.6312 0.121 Uiso 0.330(4) 1 calc R U P B 5
H81F H -0.0690 0.9371 0.6579 0.121 Uiso 0.330(4) 1 calc R U P B 5
C82' C -0.1302(7) 0.8942(5) 0.5637(6) 0.077(2) Uani 0.330(4) 1 d D . P B 5
H82D H -0.1496 0.8751 0.5969 0.115 Uiso 0.330(4) 1 calc R U P B 5
H82E H -0.1313 0.8742 0.5285 0.115 Uiso 0.330(4) 1 calc R U P B 5
H82F H -0.1665 0.9222 0.5580 0.115 Uiso 0.330(4) 1 calc R U P B 5
C83' C -0.007(2) 0.9321(12) 0.5205(9) 0.122(3) Uani 0.330(4) 1 d D . P B 5
H83D H 0.0496 0.9432 0.5280 0.184 Uiso 0.330(4) 1 calc R U P B 5
H83E H -0.0071 0.9073 0.4901 0.184 Uiso 0.330(4) 1 calc R U P B 5
H83F H -0.0416 0.9594 0.5076 0.184 Uiso 0.330(4) 1 calc R U P B 5
C84 C -0.00437(18) 0.77780(11) 0.72451(13) 0.0291(7) Uani 1 1 d . . . . .
C85 C -0.0816(2) 0.74727(12) 0.70896(15) 0.0388(8) Uani 1 1 d . . . . .
H85A H -0.1030 0.7323 0.7444 0.058 Uiso 1 1 calc R U . . .
H85B H -0.0664 0.7221 0.6811 0.058 Uiso 1 1 calc R U . . .
H85C H -0.1244 0.7681 0.6915 0.058 Uiso 1 1 calc R U . . .
C86 C -0.0292(2) 0.81577(12) 0.76972(15) 0.0413(8) Uani 1 1 d . . . . .
H86A H 0.0188 0.8363 0.7791 0.062 Uiso 1 1 calc R U . . .
H86B H -0.0479 0.7996 0.8052 0.062 Uiso 1 1 calc R U . . .
H86C H -0.0743 0.8357 0.7537 0.062 Uiso 1 1 calc R U . . .
C87 C 0.0612(2) 0.74482(11) 0.75113(13) 0.0339(7) Uani 1 1 d . . . . .
H87A H 0.1116 0.7635 0.7596 0.051 Uiso 1 1 calc R U . . .
H87B H 0.0739 0.7189 0.7236 0.051 Uiso 1 1 calc R U . . .
H87C H 0.0404 0.7308 0.7873 0.051 Uiso 1 1 calc R U . . .
C88 C 0.27304(18) 0.98770(10) 0.60264(12) 0.0245(6) Uani 1 1 d . . . . .
C89 C 0.2380(2) 0.97357(11) 0.66173(13) 0.0341(8) Uani 1 1 d . . . . .
H89A H 0.2735 0.9489 0.6798 0.051 Uiso 1 1 calc R U . . .
H89B H 0.1817 0.9607 0.6563 0.051 Uiso 1 1 calc R U . . .
H89C H 0.2362 1.0020 0.6870 0.051 Uiso 1 1 calc R U . . .
C90 C 0.2151(2) 1.02603(11) 0.57516(14) 0.0345(8) Uani 1 1 d . . . . .
H90A H 0.1595 1.0123 0.5696 0.052 Uiso 1 1 calc R U . . .
H90B H 0.2369 1.0360 0.5374 0.052 Uiso 1 1 calc R U . . .
H90C H 0.2121 1.0541 0.6011 0.052 Uiso 1 1 calc R U . . .
C91 C 0.35963(19) 1.00998(11) 0.61218(14) 0.0315(7) Uani 1 1 d . . . . .
H91A H 0.3956 0.9867 0.6325 0.047 Uiso 1 1 calc R U . . .
H91B H 0.3549 1.0393 0.6357 0.047 Uiso 1 1 calc R U . . .
H91C H 0.3835 1.0181 0.5743 0.047 Uiso 1 1 calc R U . . .
C92 C 0.33259(17) 0.92786(10) 0.40002(12) 0.0239(6) Uani 1 1 d . . . . .
C93 C 0.41738(19) 0.95302(11) 0.39785(13) 0.0310(7) Uani 1 1 d . . . . .
H93A H 0.4169 0.9817 0.4229 0.046 Uiso 1 1 calc R U . . .
H93B H 0.4287 0.9627 0.3576 0.046 Uiso 1 1 calc R U . . .
H93C H 0.4607 0.9307 0.4116 0.046 Uiso 1 1 calc R U . . .
C94 C 0.2647(2) 0.96220(11) 0.37654(13) 0.0329(7) Uani 1 1 d . . . . .
H94A H 0.2104 0.9465 0.3792 0.049 Uiso 1 1 calc R U . . .
H94B H 0.2757 0.9701 0.3357 0.049 Uiso 1 1 calc R U . . .
H94C H 0.2648 0.9919 0.3998 0.049 Uiso 1 1 calc R U . . .
C95 C 0.3344(2) 0.88326(11) 0.36032(12) 0.0303(7) Uani 1 1 d . . . . .
H95A H 0.2802 0.8673 0.3607 0.045 Uiso 1 1 calc R U . . .
H95B H 0.3772 0.8608 0.3745 0.045 Uiso 1 1 calc R U . . .
H95C H 0.3471 0.8932 0.3204 0.045 Uiso 1 1 calc R U . . .
C96 C 0.1611(5) 0.4924(4) 0.2846(3) 0.081(3) Uani 0.623(6) 1 d . . P C 1
H96A H 0.1199 0.5009 0.3139 0.122 Uiso 0.623(6) 1 calc R U P C 1
H96B H 0.1837 0.4603 0.2932 0.122 Uiso 0.623(6) 1 calc R U P C 1
H96C H 0.1346 0.4921 0.2458 0.122 Uiso 0.623(6) 1 calc R U P C 1
C97 C 0.2302(9) 0.5290(5) 0.2858(7) 0.070(3) Uani 0.623(6) 1 d . . P C 1
H97A H 0.2731 0.5194 0.2575 0.084 Uiso 0.623(6) 1 calc R U P C 1
H97B H 0.2564 0.5294 0.3252 0.084 Uiso 0.623(6) 1 calc R U P C 1
C98 C 0.1980(6) 0.5805(4) 0.2706(4) 0.086(3) Uani 0.623(6) 1 d . . P C 1
H98 H 0.1421 0.5843 0.2883 0.103 Uiso 0.623(6) 1 calc R U P C 1
C99 C 0.1887(7) 0.5898(5) 0.2056(4) 0.127(5) Uani 0.623(6) 1 d . . P C 1
H99A H 0.1789 0.6243 0.1990 0.190 Uiso 0.623(6) 1 calc R U P C 1
H99B H 0.1416 0.5712 0.1900 0.190 Uiso 0.623(6) 1 calc R U P C 1
H99C H 0.2395 0.5800 0.1859 0.190 Uiso 0.623(6) 1 calc R U P C 1
C100 C 0.2511(7) 0.6176(3) 0.2941(6) 0.134(5) Uani 0.623(6) 1 d . . P C 1
H10D H 0.3051 0.6163 0.2751 0.201 Uiso 0.623(6) 1 calc R U P C 1
H10E H 0.2586 0.6126 0.3362 0.201 Uiso 0.623(6) 1 calc R U P C 1
H10F H 0.2256 0.6493 0.2871 0.201 Uiso 0.623(6) 1 calc R U P C 1
C96' C 0.2011(8) 0.4584(4) 0.2981(5) 0.055(3) Uani 0.377(6) 1 d D . P C 5
H96D H 0.1600 0.4654 0.3281 0.083 Uiso 0.377(6) 1 calc R U P C 5
H96E H 0.2338 0.4301 0.3098 0.083 Uiso 0.377(6) 1 calc R U P C 5
H96F H 0.1727 0.4519 0.2609 0.083 Uiso 0.377(6) 1 calc R U P C 5
C97' C 0.2568(9) 0.5004(5) 0.2916(5) 0.066(4) Uani 0.377(6) 1 d D . P C 5
H97C H 0.2818 0.5090 0.3299 0.080 Uiso 0.377(6) 1 calc R U P C 5
H97D H 0.3021 0.4922 0.2646 0.080 Uiso 0.377(6) 1 calc R U P C 5
O1' O 0.2097(10) 0.5410(5) 0.2687(8) 0.070(3) Uani 0.377(6) 1 d D . P C 5
C98' C 0.2646(6) 0.5836(4) 0.2604(5) 0.047(3) Uani 0.377(6) 1 d D . P C 5
H98A H 0.2847 0.5951 0.2990 0.057 Uiso 0.377(6) 1 calc R U P C 5
H98B H 0.3136 0.5738 0.2377 0.057 Uiso 0.377(6) 1 calc R U P C 5
C99' C 0.2227(10) 0.6228(5) 0.2305(9) 0.104(6) Uani 0.377(6) 1 d D . P C 5
H99D H 0.2244 0.6174 0.1883 0.156 Uiso 0.377(6) 1 calc R U P C 5
H99E H 0.2505 0.6534 0.2400 0.156 Uiso 0.377(6) 1 calc R U P C 5
H99F H 0.1648 0.6243 0.2428 0.156 Uiso 0.377(6) 1 calc R U P C 5

loop_
_atom_site_aniso_label
_atom_site_aniso_U_11
_atom_site_aniso_U_22
_atom_site_aniso_U_33
_atom_site_aniso_U_23
_atom_site_aniso_U_13
_atom_site_aniso_U_12
Br1 0.02593(17) 0.0901(3) 0.02252(17) -0.00337(18) -0.00855(13) -0.00822(18)
Fe1 0.01925(19) 0.0171(2) 0.01305(19) 0.00022(16) -0.00381(15) -0.00016(16)
P1 0.0202(4) 0.0167(3) 0.0152(4) 0.0004(3) -0.0043(3) 0.0001(3)
P2 0.0212(4) 0.0173(4) 0.0143(4) 0.0004(3) -0.0046(3) -0.0003(3)
Si1 0.0211(4) 0.0226(4) 0.0207(4) 0.0014(3) -0.0011(3) -0.0007(3)
Si2 0.0266(4) 0.0228(4) 0.0207(4) 0.0026(3) -0.0068(3) 0.0031(3)
Si3 0.0326(4) 0.0238(4) 0.0162(4) -0.0040(3) -0.0066(3) -0.0014(4)
Mg1 0.0193(4) 0.0196(5) 0.0136(4) -0.0003(4) -0.0056(3) -0.0002(4)
C1 0.0293(16) 0.0179(14) 0.0121(13) -0.0014(11) -0.0088(11) 0.0051(12)
C2 0.0237(15) 0.0210(15) 0.0191(15) 0.0003(12) -0.0043(12) 0.0027(12)
C3 0.0300(16) 0.0252(16) 0.0230(16) 0.0038(13) 0.0007(13) 0.0046(13)
C4 0.050(2) 0.049(2) 0.0264(18) 0.0112(16) 0.0031(15) 0.0002(17)
C5 0.0442(19) 0.0327(18) 0.0223(16) -0.0012(14) -0.0071(14) 0.0029(15)
C6 0.0258(15) 0.0240(15) 0.0282(17) -0.0004(13) -0.0044(13) -0.0005(13)
C7 0.0353(19) 0.0272(18) 0.068(3) -0.0063(17) 0.0045(17) -0.0084(15)
C8 0.0352(18) 0.0283(17) 0.0354(19) -0.0074(14) -0.0069(14) 0.0030(14)
C9 0.0240(15) 0.0279(16) 0.0269(16) 0.0040(13) 0.0005(12) -0.0008(13)
C10 0.0327(17) 0.0384(19) 0.044(2) -0.0093(16) -0.0090(15) 0.0102(15)
C11 0.0274(16) 0.0431(19) 0.0349(19) -0.0017(15) -0.0033(14) 0.0077(15)
C12 0.0234(14) 0.0206(14) 0.0154(14) -0.0056(12) -0.0012(11) -0.0039(12)
C13 0.0263(15) 0.0218(15) 0.0179(15) 0.0002(12) -0.0041(12) -0.0002(12)
C14 0.032(2) 0.030(12) 0.047(3) 0.008(4) 0.000(2) 0.003(4)
C15 0.050(5) 0.055(5) 0.045(5) 0.011(4) 0.019(4) 0.009(4)
C16 0.042(4) 0.049(4) 0.066(5) 0.012(4) 0.020(4) 0.022(3)
C14' 0.032(2) 0.030(12) 0.047(3) 0.008(4) 0.000(2) 0.003(4)
C15' 0.091(9) 0.140(13) 0.070(8) -0.013(9) 0.044(7) 0.014(10)
C16' 0.050(6) 0.048(6) 0.126(10) -0.004(6) 0.040(6) -0.004(5)
C17 0.0332(17) 0.0229(16) 0.0347(18) -0.0040(14) -0.0049(14) 0.0018(13)
C18 0.128(4) 0.029(2) 0.057(3) -0.0018(19) -0.056(3) -0.003(2)
C19 0.059(2) 0.0263(18) 0.040(2) 0.0049(15) -0.0106(17) -0.0046(16)
C20 0.054(2) 0.0233(16) 0.0258(17) 0.0050(13) -0.0182(15) -0.0024(15)
C21 0.090(3) 0.043(2) 0.048(2) 0.0111(18) -0.047(2) -0.002(2)
C22 0.091(3) 0.046(2) 0.0243(19) -0.0050(16) 0.0037(19) 0.002(2)
C23 0.0210(14) 0.0202(14) 0.0171(14) 0.0023(12) -0.0045(11) 0.0049(12)
C24 0.0236(15) 0.0255(15) 0.0218(16) -0.0008(13) -0.0023(12) 0.0021(12)
C25 0.0383(18) 0.0245(16) 0.0238(16) -0.0050(13) -0.0061(13) 0.0010(14)
C26 0.062(2) 0.048(2) 0.034(2) -0.0163(17) -0.0032(18) 0.0197(19)
C27 0.0346(18) 0.0271(17) 0.041(2) -0.0020(15) -0.0044(15) 0.0033(14)
C28 0.0372(18) 0.0332(17) 0.0268(17) -0.0009(14) -0.0116(14) -0.0053(14)
C29 0.049(2) 0.050(2) 0.034(2) 0.0038(17) -0.0031(16) -0.0153(18)
C30 0.086(3) 0.056(2) 0.028(2) -0.0025(17) -0.0139(19) -0.036(2)
C31 0.0374(17) 0.0297(16) 0.0170(15) -0.0030(13) -0.0056(13) 0.0004(14)
C32 0.0428(19) 0.0398(19) 0.0345(19) 0.0084(15) -0.0047(15) -0.0059(16)
C33 0.044(2) 0.0393(19) 0.0325(19) 0.0064(15) -0.0064(15) 0.0034(16)
C34 0.0167(13) 0.0234(15) 0.0173(14) 0.0009(12) -0.0033(11) -0.0027(12)
C35 0.0287(16) 0.0205(15) 0.0256(16) 0.0034(12) -0.0072(13) -0.0021(12)
C36 0.0363(17) 0.0284(16) 0.0243(16) 0.0071(13) -0.0139(13) -0.0020(14)
C37 0.0382(17) 0.0329(17) 0.0151(15) 0.0006(13) -0.0096(13) -0.0073(14)
C38 0.0288(15) 0.0235(15) 0.0175(15) -0.0013(12) -0.0052(12) -0.0048(12)
C39 0.0191(14) 0.0213(14) 0.0157(14) 0.0034(12) -0.0034(11) -0.0027(11)
C40 0.0231(15) 0.0199(14) 0.0163(14) 0.0012(11) -0.0078(11) 0.0019(12)
C41 0.0257(15) 0.0186(14) 0.0229(15) 0.0006(12) -0.0016(12) -0.0014(12)
C42 0.0303(16) 0.0218(15) 0.0279(17) -0.0015(13) -0.0023(13) 0.0029(13)
C43 0.0352(17) 0.0187(15) 0.0234(16) -0.0033(12) -0.0042(13) 0.0064(13)
C44 0.0321(16) 0.0188(14) 0.0212(15) 0.0005(12) -0.0075(12) 0.0005(12)
C45 0.0246(15) 0.0214(15) 0.0200(15) 0.0002(12) -0.0071(12) 0.0018(12)
C46 0.0250(14) 0.0131(13) 0.0167(14) -0.0010(11) -0.0025(11) -0.0007(11)
C47 0.0244(15) 0.0207(15) 0.0174(14) -0.0005(12) -0.0067(11) -0.0014(12)
C48 0.0282(15) 0.0192(14) 0.0159(14) -0.0009(11) -0.0022(12) -0.0021(12)
C49 0.0240(15) 0.0218(14) 0.0188(15) -0.0001(12) -0.0015(12) -0.0033(12)
C50 0.0244(15) 0.0190(14) 0.0181(15) -0.0040(12) -0.0047(11) -0.0020(12)
C51 0.0252(15) 0.0166(14) 0.0160(14) 0.0011(11) -0.0027(11) -0.0002(11)
C52 0.0212(14) 0.0199(14) 0.0205(15) -0.0022(12) -0.0031(11) 0.0013(12)
C53 0.0264(15) 0.0174(14) 0.0208(15) -0.0036(12) -0.0051(12) -0.0019(12)
C54 0.0278(16) 0.0222(15) 0.0292(17) -0.0016(13) -0.0002(13) -0.0036(13)
C55 0.0281(17) 0.0360(19) 0.051(2) 0.0062(16) 0.0116(15) 0.0068(15)
C56 0.0268(17) 0.043(2) 0.061(2) 0.0221(18) 0.0063(16) 0.0121(15)
C57 0.0253(16) 0.0319(17) 0.0351(18) 0.0110(14) -0.0002(13) 0.0050(13)
C58 0.0189(14) 0.0156(14) 0.0220(15) 0.0013(11) -0.0040(11) 0.0039(11)
C59 0.0245(15) 0.0227(15) 0.0144(14) 0.0009(12) -0.0034(11) 0.0011(12)
C60 0.0219(14) 0.0196(14) 0.0200(15) -0.0012(12) -0.0065(12) 0.0031(12)
C61 0.0243(15) 0.0172(14) 0.0221(15) 0.0037(12) -0.0048(12) -0.0007(12)
C62 0.0192(14) 0.0218(15) 0.0202(15) 0.0006(12) -0.0036(11) -0.0013(12)
C63 0.0220(14) 0.0202(14) 0.0175(14) -0.0018(12) -0.0043(11) 0.0023(12)
C64 0.0372(18) 0.0259(16) 0.0383(19) -0.0041(14) 0.0102(15) 0.0026(14)
C65 0.070(3) 0.047(2) 0.042(2) -0.0028(18) 0.0135(19) -0.006(2)
C66 0.045(2) 0.057(2) 0.068(3) 0.014(2) 0.019(2) 0.0175(19)
C67 0.052(2) 0.038(2) 0.073(3) -0.0097(19) 0.032(2) -0.0033(18)
C68 0.0318(17) 0.0194(15) 0.0311(17) -0.0051(13) -0.0072(13) -0.0041(13)
C69 0.040(2) 0.0263(18) 0.102(3) -0.023(2) 0.003(2) -0.0045(16)
C70 0.043(2) 0.041(2) 0.039(2) -0.0032(16) -0.0143(16) -0.0090(16)
C71 0.080(3) 0.0317(19) 0.036(2) 0.0041(16) -0.0096(19) -0.0243(19)
C72 0.0325(16) 0.0311(17) 0.0186(15) 0.0085(13) -0.0061(13) -0.0056(14)
C73 0.039(2) 0.075(3) 0.0228(18) 0.0236(18) -0.0080(15) -0.0167(18)
C74 0.077(3) 0.0315(19) 0.0303(19) 0.0101(15) -0.0156(18) -0.0050(18)
C75 0.0330(17) 0.0372(18) 0.0168(15) 0.0083(13) -0.0061(13) 0.0005(14)
C76 0.0238(15) 0.0265(15) 0.0198(15) 0.0007(12) -0.0065(12) -0.0005(12)
C77 0.0314(17) 0.046(2) 0.0236(17) -0.0010(15) -0.0084(13) -0.0035(15)
C78 0.0217(15) 0.0366(18) 0.0389(19) 0.0098(15) -0.0025(13) 0.0020(14)
C79 0.0231(15) 0.0356(17) 0.0252(16) 0.0016(13) -0.0055(12) -0.0033(13)
C80 0.016(3) 0.037(4) 0.077(5) 0.027(3) 0.003(2) 0.006(2)
C81 0.101(5) 0.074(4) 0.065(4) -0.004(3) -0.040(4) 0.054(4)
C82 0.078(4) 0.083(6) 0.068(5) -0.003(3) -0.013(4) 0.060(4)
C83 0.042(4) 0.092(4) 0.234(7) 0.117(5) 0.011(4) 0.020(3)
C80' 0.016(3) 0.037(4) 0.077(5) 0.027(3) 0.003(2) 0.006(2)
C81' 0.101(5) 0.074(4) 0.065(4) -0.004(3) -0.040(4) 0.054(4)
C82' 0.078(4) 0.083(6) 0.068(5) -0.003(3) -0.013(4) 0.060(4)
C83' 0.042(4) 0.092(4) 0.234(7) 0.117(5) 0.011(4) 0.020(3)
C84 0.0335(17) 0.0296(17) 0.0244(16) -0.0056(13) 0.0064(13) -0.0057(14)
C85 0.0411(19) 0.0381(19) 0.0372(19) -0.0024(16) 0.0078(15) -0.0130(16)
C86 0.043(2) 0.043(2) 0.038(2) -0.0122(16) 0.0136(16) -0.0055(16)
C87 0.0437(19) 0.0351(18) 0.0230(16) 0.0011(14) 0.0029(14) -0.0055(15)
C88 0.0334(16) 0.0195(15) 0.0206(15) -0.0010(12) -0.0020(13) 0.0004(12)
C89 0.050(2) 0.0265(17) 0.0261(17) -0.0071(14) 0.0006(15) 0.0002(15)
C90 0.0440(19) 0.0274(17) 0.0320(18) -0.0035(14) -0.0021(15) 0.0094(15)
C91 0.0396(18) 0.0238(16) 0.0309(18) -0.0069(14) -0.0061(14) -0.0018(14)
C92 0.0299(16) 0.0234(15) 0.0184(15) 0.0039(12) -0.0029(12) 0.0006(13)
C93 0.0373(18) 0.0300(17) 0.0258(17) 0.0015(14) 0.0070(14) -0.0023(14)
C94 0.0420(19) 0.0338(18) 0.0228(17) 0.0059(14) -0.0037(14) 0.0059(15)
C95 0.0439(19) 0.0306(17) 0.0164(15) 0.0007(13) 0.0013(13) -0.0008(14)
C96 0.052(5) 0.132(8) 0.060(5) -0.034(5) -0.013(4) 0.016(5)
C97 0.071(8) 0.063(7) 0.077(9) 0.003(5) -0.019(5) 0.008(6)
C98 0.079(7) 0.108(8) 0.070(6) 0.003(6) -0.033(5) 0.040(6)
C99 0.132(10) 0.186(13) 0.062(6) 0.026(7) 0.003(6) 0.081(9)
C100 0.158(10) 0.061(6) 0.180(12) -0.044(7) -0.067(9) 0.023(6)
C96' 0.067(8) 0.058(7) 0.041(6) -0.008(5) -0.004(6) -0.010(6)
C97' 0.103(11) 0.067(9) 0.029(6) 0.005(6) -0.005(6) -0.014(8)
O1' 0.071(8) 0.063(7) 0.077(9) 0.003(5) -0.019(5) 0.008(6)
C98' 0.019(5) 0.059(7) 0.063(7) 0.010(6) 0.001(4) -0.002(5)
C99' 0.084(11) 0.077(11) 0.149(18) -0.002(11) -0.056(11) -0.016(9)

loop_
_atom_type_symbol
_atom_type_description
_atom_type_scat_dispersion_real
_atom_type_scat_dispersion_imag
_atom_type_scat_source
C C 0.0033 0.0016 'International Tables Vol C Tables 4.2.6.8 and 6.1.1.4'
H H 0.0000 0.0000 'International Tables Vol C Tables 4.2.6.8 and 6.1.1.4'
O O 0.0106 0.0060 'International Tables Vol C Tables 4.2.6.8 and 6.1.1.4'
Mg Mg 0.0486 0.0363 'International Tables Vol C Tables 4.2.6.8 and 6.1.1.4'
Si Si 0.0817 0.0704 'International Tables Vol C Tables 4.2.6.8 and 6.1.1.4'
P P 0.1023 0.0942 'International Tables Vol C Tables 4.2.6.8 and 6.1.1.4'
Fe Fe 0.3463 0.8444 'International Tables Vol C Tables 4.2.6.8 and 6.1.1.4'
Br Br -0.2901 2.4595 'International Tables Vol C Tables 4.2.6.8 and 6.1.1.4'

loop_
_geom_angle_atom_site_label_1
_geom_angle_atom_site_label_2
_geom_angle_atom_site_label_3
_geom_angle
C1 Fe1 C12 89.62(11)
C1 Fe1 C23 93.01(11)
C12 Fe1 C23 90.11(11)
C1 Fe1 P2 101.53(8)
C12 Fe1 P2 91.80(8)
C23 Fe1 P2 165.33(8)
C1 Fe1 P1 93.34(8)
C12 Fe1 P1 175.55(8)
C23 Fe1 P1 93.04(8)
P2 Fe1 P1 84.36(3)
C1 Fe1 Mg1 56.03(8)
C12 Fe1 Mg1 54.98(8)
C23 Fe1 Mg1 55.18(8)
P2 Fe1 Mg1 135.94(3)
P1 Fe1 Mg1 129.47(3)
C58 P1 C52 101.38(12)
C58 P1 C34 102.53(12)
C52 P1 C34 103.36(12)
C58 P1 Fe1 123.32(9)
C52 P1 Fe1 114.61(9)
C34 P1 Fe1 109.35(9)
C40 P2 C39 102.69(12)
C40 P2 C46 102.07(12)
C39 P2 C46 102.90(12)
C40 P2 Fe1 132.84(9)
C39 P2 Fe1 110.90(9)
C46 P2 Fe1 101.58(9)
C2 Si1 C9 113.54(13)
C2 Si1 C6 106.57(13)
C9 Si1 C6 108.53(13)
C2 Si1 C3 105.67(13)
C9 Si1 C3 111.05(13)
C6 Si1 C3 111.40(13)
C13 Si2 C20 107.16(13)
C13 Si2 C17 105.54(13)
C20 Si2 C17 111.13(14)
C13 Si2 C14' 110.5(7)
C20 Si2 C14' 114.8(5)
C17 Si2 C14' 107.3(8)
C13 Si2 C14 106.1(6)
C20 Si2 C14 107.1(4)
C17 Si2 C14 119.1(7)
C24 Si3 C28 108.84(14)
C24 Si3 C31 108.41(13)
C28 Si3 C31 111.78(13)
C24 Si3 C25 108.59(13)
C28 Si3 C25 109.24(14)
C31 Si3 C25 109.92(14)
C12 Mg1 C23 74.04(10)
C12 Mg1 C1 71.75(10)
C23 Mg1 C1 74.24(10)
C12 Mg1 Br1 134.58(8)
C23 Mg1 Br1 133.13(8)
C1 Mg1 Br1 141.29(8)
C12 Mg1 C2 95.79(10)
C23 Mg1 C2 97.83(10)
C1 Mg1 C2 30.03(9)
Br1 Mg1 C2 111.27(7)
C12 Mg1 C13 28.84(9)
C23 Mg1 C13 97.25(10)
C1 Mg1 C13 94.21(10)
Br1 Mg1 C13 105.87(7)
C2 Mg1 C13 109.68(9)
C12 Mg1 C24 94.98(10)
C23 Mg1 C24 28.63(9)
C1 Mg1 C24 99.14(10)
Br1 Mg1 C24 104.51(7)
C2 Mg1 C24 115.42(9)
C13 Mg1 C24 109.58(9)
C12 Mg1 Fe1 44.13(7)
C23 Mg1 Fe1 44.32(7)
C1 Mg1 Fe1 42.37(7)
Br1 Mg1 Fe1 176.29(4)
C2 Mg1 Fe1 72.39(7)
C13 Mg1 Fe1 72.96(7)
C24 Mg1 Fe1 72.85(7)
C2 C1 Fe1 164.8(2)
C2 C1 Mg1 83.31(18)
Fe1 C1 Mg1 81.60(10)
C1 C2 Si1 156.8(2)
C1 C2 Mg1 66.66(17)
Si1 C2 Mg1 132.31(14)
C5 C3 C4 109.8(3)
C5 C3 Si1 114.4(2)
C4 C3 Si1 113.4(2)
C5 C3 H3A 106.2
C4 C3 H3A 106.2
Si1 C3 H3A 106.2
C3 C4 H4A 109.5
C3 C4 H4B 109.5
H4A C4 H4B 109.5
C3 C4 H4C 109.5
H4A C4 H4C 109.5
H4B C4 H4C 109.5
C3 C5 H5A 109.5
C3 C5 H5B 109.5
H5A C5 H5B 109.5
C3 C5 H5C 109.5
H5A C5 H5C 109.5
H5B C5 H5C 109.5
C8 C6 C7 109.4(2)
C8 C6 Si1 113.1(2)
C7 C6 Si1 114.3(2)
C8 C6 H6A 106.5
C7 C6 H6A 106.5
Si1 C6 H6A 106.5
C6 C7 H7A 109.5
C6 C7 H7B 109.5
H7A C7 H7B 109.5
C6 C7 H7C 109.5
H7A C7 H7C 109.5
H7B C7 H7C 109.5
C6 C8 H8A 109.5
C6 C8 H8B 109.5
H8A C8 H8B 109.5
C6 C8 H8C 109.5
H8A C8 H8C 109.5
H8B C8 H8C 109.5
C10 C9 C11 110.1(2)
C10 C9 Si1 112.8(2)
C11 C9 Si1 112.8(2)
C10 C9 H9A 106.9
C11 C9 H9A 106.9
Si1 C9 H9A 106.9
C9 C10 H10A 109.5
C9 C10 H10B 109.5
H10A C10 H10B 109.5
C9 C10 H10C 109.5
H10A C10 H10C 109.5
H10B C10 H10C 109.5
C9 C11 H11A 109.5
C9 C11 H11B 109.5
H11A C11 H11B 109.5
C9 C11 H11C 109.5
H11A C11 H11C 109.5
H11B C11 H11C 109.5
C13 C12 Fe1 169.9(2)
C13 C12 Mg1 89.11(19)
Fe1 C12 Mg1 80.89(10)
C12 C13 Si2 168.8(2)
C12 C13 Mg1 62.04(17)
Si2 C13 Mg1 128.67(13)
C15 C14 C16 109.7(9)
C15 C14 Si2 113.3(7)
C16 C14 Si2 112.3(10)
C15 C14 H14 107.1
C16 C14 H14 107.1
Si2 C14 H14 107.1
C14 C15 H15A 109.5
C14 C15 H15B 109.5
H15A C15 H15B 109.5
C14 C15 H15C 109.5
H15A C15 H15C 109.5
H15B C15 H15C 109.5
C14 C16 H16A 109.5
C14 C16 H16B 109.5
H16A C16 H16B 109.5
C14 C16 H16C 109.5
H16A C16 H16C 109.5
H16B C16 H16C 109.5
C15' C14' C16' 109.0(13)
C15' C14' Si2 114.9(8)
C16' C14' Si2 111.7(12)
C15' C14' H14' 106.9
C16' C14' H14' 106.9
Si2 C14' H14' 106.9
C14' C15' H15D 109.5
C14' C15' H15E 109.5
H15D C15' H15E 109.5
C14' C15' H15F 109.5
H15D C15' H15F 109.5
H15E C15' H15F 109.5
C14' C16' H16D 109.5
C14' C16' H16E 109.5
H16D C16' H16E 109.5
C14' C16' H16F 109.5
H16D C16' H16F 109.5
H16E C16' H16F 109.5
C18 C17 C19 109.6(3)
C18 C17 Si2 113.1(2)
C19 C17 Si2 115.0(2)
C18 C17 H17A 106.1
C19 C17 H17A 106.1
Si2 C17 H17A 106.1
C17 C18 H18A 109.5
C17 C18 H18B 109.5
H18A C18 H18B 109.5
C17 C18 H18C 109.5
H18A C18 H18C 109.5
H18B C18 H18C 109.5
C17 C19 H19A 109.5
C17 C19 H19B 109.5
H19A C19 H19B 109.5
C17 C19 H19C 109.5
H19A C19 H19C 109.5
H19B C19 H19C 109.5
C22 C20 C21 110.8(3)
C22 C20 Si2 112.1(2)
C21 C20 Si2 115.2(2)
C22 C20 H20A 106.0
C21 C20 H20A 106.0
Si2 C20 H20A 106.0
C20 C21 H21A 109.5
C20 C21 H21B 109.5
H21A C21 H21B 109.5
C20 C21 H21C 109.5
H21A C21 H21C 109.5
H21B C21 H21C 109.5
C20 C22 H22A 109.5
C20 C22 H22B 109.5
H22A C22 H22B 109.5
C20 C22 H22C 109.5
H22A C22 H22C 109.5
H22B C22 H22C 109.5
C24 C23 Fe1 168.5(2)
C24 C23 Mg1 89.37(19)
Fe1 C23 Mg1 80.50(10)
C23 C24 Si3 168.9(2)
C23 C24 Mg1 62.01(17)
Si3 C24 Mg1 128.14(13)
C26 C25 C27 109.6(3)
C26 C25 Si3 112.5(2)
C27 C25 Si3 114.4(2)
C26 C25 H25A 106.6
C27 C25 H25A 106.6
Si3 C25 H25A 106.6
C25 C26 H26A 109.5
C25 C26 H26B 109.5
H26A C26 H26B 109.5
C25 C26 H26C 109.5
H26A C26 H26C 109.5
H26B C26 H26C 109.5
C25 C27 H27A 109.5
C25 C27 H27B 109.5
H27A C27 H27B 109.5
C25 C27 H27C 109.5
H27A C27 H27C 109.5
H27B C27 H27C 109.5
C29 C28 C30 109.6(3)
C29 C28 Si3 111.7(2)
C30 C28 Si3 112.9(2)
C29 C28 H28A 107.5
C30 C28 H28A 107.5
Si3 C28 H28A 107.5
C28 C29 H29A 109.5
C28 C29 H29B 109.5
H29A C29 H29B 109.5
C28 C29 H29C 109.5
H29A C29 H29C 109.5
H29B C29 H29C 109.5
C28 C30 H30A 109.5
C28 C30 H30B 109.5
H30A C30 H30B 109.5
C28 C30 H30C 109.5
H30A C30 H30C 109.5
H30B C30 H30C 109.5
C33 C31 C32 110.2(3)
C33 C31 Si3 113.1(2)
C32 C31 Si3 112.6(2)
C33 C31 H31A 106.8
C32 C31 H31A 106.8
Si3 C31 H31A 106.8
C31 C32 H32A 109.5
C31 C32 H32B 109.5
H32A C32 H32B 109.5
C31 C32 H32C 109.5
H32A C32 H32C 109.5
H32B C32 H32C 109.5
C31 C33 H33A 109.5
C31 C33 H33B 109.5
H33A C33 H33B 109.5
C31 C33 H33C 109.5
H33A C33 H33C 109.5
H33B C33 H33C 109.5
C39 C34 C35 118.9(2)
C39 C34 P1 115.68(19)
C35 C34 P1 125.4(2)
C36 C35 C34 120.5(3)
C36 C35 H35A 119.7
C34 C35 H35A 119.7
C35 C36 C37 120.1(3)
C35 C36 H36A 119.9
C37 C36 H36A 119.9
C38 C37 C36 120.2(3)
C38 C37 H37A 119.9
C36 C37 H37A 119.9
C37 C38 C39 119.6(3)
C37 C38 H38A 120.2
C39 C38 H38A 120.2
C34 C39 C38 120.6(2)
C34 C39 P2 115.4(2)
C38 C39 P2 123.8(2)
C45 C40 C41 119.7(3)
C45 C40 P2 119.0(2)
C41 C40 P2 120.7(2)
C40 C41 C42 120.5(3)
C40 C41 H41A 119.8
C42 C41 H41A 119.8
C41 C42 C43 117.8(3)
C41 C42 C64 122.7(3)
C43 C42 C64 119.5(3)
C44 C43 C42 123.0(3)
C44 C43 H43A 118.5
C42 C43 H43A 118.5
C43 C44 C45 117.6(3)
C43 C44 C68 123.7(3)
C45 C44 C68 118.7(3)
C40 C45 C44 121.5(3)
C40 C45 H45A 119.3
C44 C45 H45A 119.3
C51 C46 C47 119.4(2)
C51 C46 P2 122.1(2)
C47 C46 P2 118.4(2)
C48 C47 C46 121.2(2)
C48 C47 H47A 119.4
C46 C47 H47A 119.4
C47 C48 C49 117.7(2)
C47 C48 C72 120.3(2)
C49 C48 C72 121.9(2)
C50 C49 C48 122.5(3)
C50 C49 H49A 118.8
C48 C49 H49A 118.8
C49 C50 C51 118.1(2)
C49 C50 C76 123.1(2)
C51 C50 C76 118.7(2)
C46 C51 C50 121.1(2)
C46 C51 H51A 119.4
C50 C51 H51A 119.4
C53 C52 C57 119.4(3)
C53 C52 P1 120.3(2)
C57 C52 P1 120.3(2)
C54 C53 C52 121.3(3)
C54 C53 H53A 119.3
C52 C53 H53A 119.3
C53 C54 C55 117.2(3)
C53 C54 C84 123.4(3)
C55 C54 C84 119.5(3)
C56 C55 C54 123.1(3)
C56 C55 H55A 118.4
C54 C55 H55A 118.4
C57 C56 C55 118.0(3)
C57 C56 C80 119.3(3)
C55 C56 C80 121.7(3)
C57 C56 C80' 120.1(5)
C55 C56 C80' 118.7(5)
C56 C57 C52 121.0(3)
C56 C57 H57A 119.5
C52 C57 H57A 119.5
C63 C58 C59 119.4(2)
C63 C58 P1 121.9(2)
C59 C58 P1 118.5(2)
C60 C59 C58 120.8(3)
C60 C59 H59A 119.6
C58 C59 H59A 119.6
C59 C60 C61 118.0(2)
C59 C60 C88 123.1(2)
C61 C60 C88 118.9(2)
C62 C61 C60 122.9(3)
C62 C61 H61A 118.6
C60 C61 H61A 118.6
C61 C62 C63 117.4(2)
C61 C62 C92 119.0(2)
C63 C62 C92 123.4(2)
C58 C63 C62 121.4(2)
C58 C63 H63A 119.3
C62 C63 H63A 119.3
C67 C64 C66 111.5(3)
C67 C64 C42 112.4(3)
C66 C64 C42 110.6(3)
C67 C64 C65 106.1(3)
C66 C64 C65 107.2(3)
C42 C64 C65 108.8(3)
C64 C65 H65A 109.5
C64 C65 H65B 109.5
H65A C65 H65B 109.5
C64 C65 H65C 109.5
H65A C65 H65C 109.5
H65B C65 H65C 109.5
C64 C66 H66A 109.5
C64 C66 H66B 109.5
H66A C66 H66B 109.5
C64 C66 H66C 109.5
H66A C66 H66C 109.5
H66B C66 H66C 109.5
C64 C67 H67A 109.5
C64 C67 H67B 109.5
H67A C67 H67B 109.5
C64 C67 H67C 109.5
H67A C67 H67C 109.5
H67B C67 H67C 109.5
C69 C68 C70 109.0(3)
C69 C68 C44 112.2(3)
C70 C68 C44 108.7(2)
C69 C68 C71 108.2(3)
C70 C68 C71 108.5(3)
C44 C68 C71 110.1(2)
C68 C69 H69A 109.5
C68 C69 H69B 109.5
H69A C69 H69B 109.5
C68 C69 H69C 109.5
H69A C69 H69C 109.5
H69B C69 H69C 109.5
C68 C70 H70A 109.5
C68 C70 H70B 109.5
H70A C70 H70B 109.5
C68 C70 H70C 109.5
H70A C70 H70C 109.5
H70B C70 H70C 109.5
C68 C71 H71A 109.5
C68 C71 H71B 109.5
H71A C71 H71B 109.5
C68 C71 H71C 109.5
H71A C71 H71C 109.5
H71B C71 H71C 109.5
C73 C72 C48 111.8(2)
C73 C72 C74 109.6(3)
C48 C72 C74 108.1(2)
C73 C72 C75 107.9(2)
C48 C72 C75 110.7(2)
C74 C72 C75 108.6(3)
C72 C73 H73A 109.5
C72 C73 H73B 109.5
H73A C73 H73B 109.5
C72 C73 H73C 109.5
H73A C73 H73C 109.5
H73B C73 H73C 109.5
C72 C74 H74A 109.5
C72 C74 H74B 109.5
H74A C74 H74B 109.5
C72 C74 H74C 109.5
H74A C74 H74C 109.5
H74B C74 H74C 109.5
C72 C75 H75A 109.5
C72 C75 H75B 109.5
H75A C75 H75B 109.5
C72 C75 H75C 109.5
H75A C75 H75C 109.5
H75B C75 H75C 109.5
C79 C76 C78 109.0(2)
C79 C76 C50 112.7(2)
C78 C76 C50 109.9(2)
C79 C76 C77 108.7(2)
C78 C76 C77 109.3(2)
C50 C76 C77 107.2(2)
C76 C77 H77A 109.5
C76 C77 H77B 109.5
H77A C77 H77B 109.5
C76 C77 H77C 109.5
H77A C77 H77C 109.5
H77B C77 H77C 109.5
C76 C78 H78A 109.5
C76 C78 H78B 109.5
H78A C78 H78B 109.5
C76 C78 H78C 109.5
H78A C78 H78C 109.5
H78B C78 H78C 109.5
C76 C79 H79A 109.5
C76 C79 H79B 109.5
H79A C79 H79B 109.5
C76 C79 H79C 109.5
H79A C79 H79C 109.5
H79B C79 H79C 109.5
C82 C80 C81 107.0(5)
C82 C80 C83 109.2(7)
C81 C80 C83 108.7(6)
C82 C80 C56 110.2(4)
C81 C80 C56 112.4(4)
C83 C80 C56 109.2(9)
C80 C81 H81A 109.5
C80 C81 H81B 109.5
H81A C81 H81B 109.5
C80 C81 H81C 109.5
H81A C81 H81C 109.5
H81B C81 H81C 109.5
C80 C82 H82A 109.5
C80 C82 H82B 109.5
H82A C82 H82B 109.5
C80 C82 H82C 109.5
H82A C82 H82C 109.5
H82B C82 H82C 109.5
C80 C83 H83A 109.5
C80 C83 H83B 109.5
H83A C83 H83B 109.5
C80 C83 H83C 109.5
H83A C83 H83C 109.5
H83B C83 H83C 109.5
C82' C80' C83' 108.9(10)
C82' C80' C81' 108.9(8)
C83' C80' C81' 109.2(10)
C82' C80' C56 100.4(7)
C83' C80' C56 110.6(19)
C81' C80' C56 118.3(9)
C80' C81' H81D 109.5
C80' C81' H81E 109.5
H81D C81' H81E 109.5
C80' C81' H81F 109.5
H81D C81' H81F 109.5
H81E C81' H81F 109.5
C80' C82' H82D 109.5
C80' C82' H82E 109.5
H82D C82' H82E 109.5
C80' C82' H82F 109.5
H82D C82' H82F 109.5
H82E C82' H82F 109.5
C80' C83' H83D 109.5
C80' C83' H83E 109.5
H83D C83' H83E 109.5
C80' C83' H83F 109.5
H83D C83' H83F 109.5
H83E C83' H83F 109.5
C87 C84 C86 109.2(3)
C87 C84 C54 111.6(2)
C86 C84 C54 110.3(3)
C87 C84 C85 108.5(3)
C86 C84 C85 108.3(3)
C54 C84 C85 108.8(2)
C84 C85 H85A 109.5
C84 C85 H85B 109.5
H85A C85 H85B 109.5
C84 C85 H85C 109.5
H85A C85 H85C 109.5
H85B C85 H85C 109.5
C84 C86 H86A 109.5
C84 C86 H86B 109.5
H86A C86 H86B 109.5
C84 C86 H86C 109.5
H86A C86 H86C 109.5
H86B C86 H86C 109.5
C84 C87 H87A 109.5
C84 C87 H87B 109.5
H87A C87 H87B 109.5
C84 C87 H87C 109.5
H87A C87 H87C 109.5
H87B C87 H87C 109.5
C89 C88 C60 112.2(2)
C89 C88 C91 108.9(2)
C60 C88 C91 109.3(2)
C89 C88 C90 108.0(2)
C60 C88 C90 109.5(2)
C91 C88 C90 108.9(2)
C88 C89 H89A 109.5
C88 C89 H89B 109.5
H89A C89 H89B 109.5
C88 C89 H89C 109.5
H89A C89 H89C 109.5
H89B C89 H89C 109.5
C88 C90 H90A 109.5
C88 C90 H90B 109.5
H90A C90 H90B 109.5
C88 C90 H90C 109.5
H90A C90 H90C 109.5
H90B C90 H90C 109.5
C88 C91 H91A 109.5
C88 C91 H91B 109.5
H91A C91 H91B 109.5
C88 C91 H91C 109.5
H91A C91 H91C 109.5
H91B C91 H91C 109.5
C95 C92 C93 108.7(2)
C95 C92 C62 112.4(2)
C93 C92 C62 110.1(2)
C95 C92 C94 108.0(2)
C93 C92 C94 109.6(2)
C62 C92 C94 107.9(2)
C92 C93 H93A 109.5
C92 C93 H93B 109.5
H93A C93 H93B 109.5
C92 C93 H93C 109.5
H93A C93 H93C 109.5
H93B C93 H93C 109.5
C92 C94 H94A 109.5
C92 C94 H94B 109.5
H94A C94 H94B 109.5
C92 C94 H94C 109.5
H94A C94 H94C 109.5
H94B C94 H94C 109.5
C92 C95 H95A 109.5
C92 C95 H95B 109.5
H95A C95 H95B 109.5
C92 C95 H95C 109.5
H95A C95 H95C 109.5
H95B C95 H95C 109.5
C97 C96 H96A 109.5
C97 C96 H96B 109.5
H96A C96 H96B 109.5
C97 C96 H96C 109.5
H96A C96 H96C 109.5
H96B C96 H96C 109.5
C96 C97 C98 111.6(10)
C96 C97 H97A 109.3
C98 C97 H97A 109.3
C96 C97 H97B 109.3
C98 C97 H97B 109.3
H97A C97 H97B 108.0
C100 C98 C99 107.2(11)
C100 C98 C97 112.1(8)
C99 C98 C97 113.9(10)
C100 C98 H98 107.8
C99 C98 H98 107.8
C97 C98 H98 107.8
C98 C99 H99A 109.5
C98 C99 H99B 109.5
H99A C99 H99B 109.5
C98 C99 H99C 109.5
H99A C99 H99C 109.5
H99B C99 H99C 109.5
C98 C100 H10D 109.5
C98 C100 H10E 109.5
H10D C100 H10E 109.5
C98 C100 H10F 109.5
H10D C100 H10F 109.5
H10E C100 H10F 109.5
C97' C96' H96D 109.5
C97' C96' H96E 109.5
H96D C96' H96E 109.5
C97' C96' H96F 109.5
H96D C96' H96F 109.5
H96E C96' H96F 109.5
O1' C97' C96' 109.4(12)
O1' C97' H97C 109.8
C96' C97' H97C 109.8
O1' C97' H97D 109.8
C96' C97' H97D 109.8
H97C C97' H97D 108.2
C97' O1' C98' 110.7(13)
C99' C98' O1' 112.4(10)
C99' C98' H98A 109.1
O1' C98' H98A 109.1
C99' C98' H98B 109.1
O1' C98' H98B 109.1
H98A C98' H98B 107.8
C98' C99' H99D 109.5
C98' C99' H99E 109.5
H99D C99' H99E 109.5
C98' C99' H99F 109.5
H99D C99' H99F 109.5
H99E C99' H99F 109.5

loop_
_geom_bond_atom_site_label_1
_geom_bond_atom_site_label_2
_geom_bond_distance
Br1 Mg1 2.4142(9)
Fe1 C1 1.855(3)
Fe1 C12 1.920(3)
Fe1 C23 1.929(3)
Fe1 P2 2.1984(8)
Fe1 P1 2.2442(8)
Fe1 Mg1 2.7229(9)
P1 C58 1.835(3)
P1 C52 1.841(3)
P1 C34 1.850(3)
P2 C40 1.819(3)
P2 C39 1.824(3)
P2 C46 1.830(3)
Si1 C2 1.838(3)
Si1 C9 1.888(3)
Si1 C6 1.888(3)
Si1 C3 1.893(3)
Si2 C13 1.847(3)
Si2 C20 1.883(3)
Si2 C17 1.890(3)
Si2 C14' 1.892(7)
Si2 C14 1.894(6)
Si3 C24 1.851(3)
Si3 C28 1.885(3)
Si3 C31 1.892(3)
Si3 C25 1.896(3)
Mg1 C12 2.258(3)
Mg1 C23 2.266(3)
Mg1 C1 2.283(3)
Mg1 C2 2.469(3)
Mg1 C13 2.556(3)
Mg1 C24 2.567(3)
C1 C2 1.244(4)
C3 C5 1.533(4)
C3 C4 1.537(4)
C3 H3A 1.0000
C4 H4A 0.9800
C4 H4B 0.9800
C4 H4C 0.9800
C5 H5A 0.9800
C5 H5B 0.9800
C5 H5C 0.9800
C6 C8 1.526(4)
C6 C7 1.533(4)
C6 H6A 1.0000
C7 H7A 0.9800
C7 H7B 0.9800
C7 H7C 0.9800
C8 H8A 0.9800
C8 H8B 0.9800
C8 H8C 0.9800
C9 C10 1.526(4)
C9 C11 1.535(4)
C9 H9A 1.0000
C10 H10A 0.9800
C10 H10B 0.9800
C10 H10C 0.9800
C11 H11A 0.9800
C11 H11B 0.9800
C11 H11C 0.9800
C12 C13 1.233(4)
C14 C15 1.534(13)
C14 C16 1.55(2)
C14 H14 1.0000
C15 H15A 0.9800
C15 H15B 0.9800
C15 H15C 0.9800
C16 H16A 0.9800
C16 H16B 0.9800
C16 H16C 0.9800
C14' C15' 1.525(13)
C14' C16' 1.54(2)
C14' H14' 1.0000
C15' H15D 0.9800
C15' H15E 0.9800
C15' H15F 0.9800
C16' H16D 0.9800
C16' H16E 0.9800
C16' H16F 0.9800
C17 C18 1.524(5)
C17 C19 1.534(4)
C17 H17A 1.0000
C18 H18A 0.9800
C18 H18B 0.9800
C18 H18C 0.9800
C19 H19A 0.9800
C19 H19B 0.9800
C19 H19C 0.9800
C20 C22 1.525(5)
C20 C21 1.542(4)
C20 H20A 1.0000
C21 H21A 0.9800
C21 H21B 0.9800
C21 H21C 0.9800
C22 H22A 0.9800
C22 H22B 0.9800
C22 H22C 0.9800
C23 C24 1.230(4)
C25 C26 1.533(4)
C25 C27 1.533(4)
C25 H25A 1.0000
C26 H26A 0.9800
C26 H26B 0.9800
C26 H26C 0.9800
C27 H27A 0.9800
C27 H27B 0.9800
C27 H27C 0.9800
C28 C29 1.534(4)
C28 C30 1.539(4)
C28 H28A 1.0000
C29 H29A 0.9800
C29 H29B 0.9800
C29 H29C 0.9800
C30 H30A 0.9800
C30 H30B 0.9800
C30 H30C 0.9800
C31 C33 1.524(4)
C31 C32 1.532(4)
C31 H31A 1.0000
C32 H32A 0.9800
C32 H32B 0.9800
C32 H32C 0.9800
C33 H33A 0.9800
C33 H33B 0.9800
C33 H33C 0.9800
C34 C39 1.393(4)
C34 C35 1.393(4)
C35 C36 1.387(4)
C35 H35A 0.9500
C36 C37 1.388(4)
C36 H36A 0.9500
C37 C38 1.384(4)
C37 H37A 0.9500
C38 C39 1.399(4)
C38 H38A 0.9500
C40 C45 1.393(4)
C40 C41 1.395(4)
C41 C42 1.397(4)
C41 H41A 0.9500
C42 C43 1.406(4)
C42 C64 1.535(4)
C43 C44 1.383(4)
C43 H43A 0.9500
C44 C45 1.393(4)
C44 C68 1.534(4)
C45 H45A 0.9500
C46 C51 1.390(4)
C46 C47 1.396(4)
C47 C48 1.392(4)
C47 H47A 0.9500
C48 C49 1.401(4)
C48 C72 1.534(4)
C49 C50 1.393(4)
C49 H49A 0.9500
C50 C51 1.394(4)
C50 C76 1.538(4)
C51 H51A 0.9500
C52 C53 1.391(4)
C52 C57 1.394(4)
C53 C54 1.390(4)
C53 H53A 0.9500
C54 C55 1.394(4)
C54 C84 1.542(4)
C55 C56 1.386(5)
C55 H55A 0.9500
C56 C57 1.381(4)
C56 C80 1.565(5)
C56 C80' 1.577(8)
C57 H57A 0.9500
C58 C63 1.390(4)
C58 C59 1.399(4)
C59 C60 1.394(4)
C59 H59A 0.9500
C60 C61 1.394(4)
C60 C88 1.535(4)
C61 C62 1.393(4)
C61 H61A 0.9500
C62 C63 1.397(4)
C62 C92 1.536(4)
C63 H63A 0.9500
C64 C67 1.500(4)
C64 C66 1.511(5)
C64 C65 1.564(5)
C65 H65A 0.9800
C65 H65B 0.9800
C65 H65C 0.9800
C66 H66A 0.9800
C66 H66B 0.9800
C66 H66C 0.9800
C67 H67A 0.9800
C67 H67B 0.9800
C67 H67C 0.9800
C68 C69 1.527(4)
C68 C70 1.527(4)
C68 C71 1.535(4)
C69 H69A 0.9800
C69 H69B 0.9800
C69 H69C 0.9800
C70 H70A 0.9800
C70 H70B 0.9800
C70 H70C 0.9800
C71 H71A 0.9800
C71 H71B 0.9800
C71 H71C 0.9800
C72 C73 1.533(4)
C72 C74 1.535(4)
C72 C75 1.538(4)
C73 H73A 0.9800
C73 H73B 0.9800
C73 H73C 0.9800
C74 H74A 0.9800
C74 H74B 0.9800
C74 H74C 0.9800
C75 H75A 0.9800
C75 H75B 0.9800
C75 H75C 0.9800
C76 C79 1.534(4)
C76 C78 1.534(4)
C76 C77 1.539(4)
C77 H77A 0.9800
C77 H77B 0.9800
C77 H77C 0.9800
C78 H78A 0.9800
C78 H78B 0.9800
C78 H78C 0.9800
C79 H79A 0.9800
C79 H79B 0.9800
C79 H79C 0.9800
C80 C82 1.511(6)
C80 C81 1.514(6)
C80 C83 1.515(7)
C81 H81A 0.9800
C81 H81B 0.9800
C81 H81C 0.9800
C82 H82A 0.9800
C82 H82B 0.9800
C82 H82C 0.9800
C83 H83A 0.9800
C83 H83B 0.9800
C83 H83C 0.9800
C80' C82' 1.512(8)
C80' C83' 1.514(8)
C80' C81' 1.517(7)
C81' H81D 0.9800
C81' H81E 0.9800
C81' H81F 0.9800
C82' H82D 0.9800
C82' H82E 0.9800
C82' H82F 0.9800
C83' H83D 0.9800
C83' H83E 0.9800
C83' H83F 0.9800
C84 C87 1.518(4)
C84 C86 1.534(4)
C84 C85 1.542(4)
C85 H85A 0.9800
C85 H85B 0.9800
C85 H85C 0.9800
C86 H86A 0.9800
C86 H86B 0.9800
C86 H86C 0.9800
C87 H87A 0.9800
C87 H87B 0.9800
C87 H87C 0.9800
C88 C89 1.526(4)
C88 C91 1.538(4)
C88 C90 1.542(4)
C89 H89A 0.9800
C89 H89B 0.9800
C89 H89C 0.9800
C90 H90A 0.9800
C90 H90B 0.9800
C90 H90C 0.9800
C91 H91A 0.9800
C91 H91B 0.9800
C91 H91C 0.9800
C92 C95 1.535(4)
C92 C93 1.535(4)
C92 C94 1.541(4)
C93 H93A 0.9800
C93 H93B 0.9800
C93 H93C 0.9800
C94 H94A 0.9800
C94 H94B 0.9800
C94 H94C 0.9800
C95 H95A 0.9800
C95 H95B 0.9800
C95 H95C 0.9800
C96 C97 1.507(15)
C96 H96A 0.9800
C96 H96B 0.9800
C96 H96C 0.9800
C97 C98 1.556(13)
C97 H97A 0.9900
C97 H97B 0.9900
C98 C100 1.438(13)
C98 C99 1.516(12)
C98 H98 1.0000
C99 H99A 0.9800
C99 H99B 0.9800
C99 H99C 0.9800
C100 H10D 0.9800
C100 H10E 0.9800
C100 H10F 0.9800
C96' C97' 1.476(14)
C96' H96D 0.9800
C96' H96E 0.9800
C96' H96F 0.9800
C97' O1' 1.450(14)
C97' H97C 0.9900
C97' H97D 0.9900
O1' C98' 1.489(15)
C98' C99' 1.446(15)
C98' H98A 0.9900
C98' H98B 0.9900
C99' H99D 0.9800
C99' H99E 0.9800
C99' H99F 0.9800

loop_
_geom_torsion_atom_site_label_1
_geom_torsion_atom_site_label_2
_geom_torsion_atom_site_label_3
_geom_torsion_atom_site_label_4
_geom_torsion
C12 Fe1 C1 C2 -54.5(9)
C23 Fe1 C1 C2 35.6(9)
P2 Fe1 C1 C2 -146.2(9)
P1 Fe1 C1 C2 128.9(9)
Mg1 Fe1 C1 C2 -7.9(8)
C12 Fe1 C1 Mg1 -46.56(10)
C23 Fe1 C1 Mg1 43.54(10)
P2 Fe1 C1 Mg1 -138.32(5)
P1 Fe1 C1 Mg1 136.76(6)
Fe1 C1 C2 Si1 -140.8(6)
Mg1 C1 C2 Si1 -148.7(6)
Fe1 C1 C2 Mg1 7.9(8)
C9 Si1 C2 C1 -149.1(6)
C6 Si1 C2 C1 91.5(6)
C3 Si1 C2 C1 -27.2(6)
C9 Si1 C2 Mg1 71.1(2)
C6 Si1 C2 Mg1 -48.3(2)
C3 Si1 C2 Mg1 -166.93(17)
C2 Si1 C3 C5 -39.9(2)
C9 Si1 C3 C5 83.6(2)
C6 Si1 C3 C5 -155.3(2)
C2 Si1 C3 C4 -167.0(2)
C9 Si1 C3 C4 -43.5(3)
C6 Si1 C3 C4 77.6(2)
C2 Si1 C6 C8 -58.9(2)
C9 Si1 C6 C8 178.5(2)
C3 Si1 C6 C8 55.9(2)
C2 Si1 C6 C7 175.1(2)
C9 Si1 C6 C7 52.5(3)
C3 Si1 C6 C7 -70.1(3)
C2 Si1 C9 C10 56.6(3)
C6 Si1 C9 C10 174.9(2)
C3 Si1 C9 C10 -62.4(2)
C2 Si1 C9 C11 -68.9(2)
C6 Si1 C9 C11 49.4(2)
C3 Si1 C9 C11 172.2(2)
Fe1 C12 C13 Si2 -154.1(8)
Mg1 C12 C13 Si2 -163.2(13)
Fe1 C12 C13 Mg1 9.1(13)
C20 Si2 C13 C12 -137.3(13)
C17 Si2 C13 C12 -18.8(13)
C14' Si2 C13 C12 96.9(14)
C14 Si2 C13 C12 108.5(14)
C20 Si2 C13 Mg1 61.7(2)
C17 Si2 C13 Mg1 -179.74(16)
C14' Si2 C13 Mg1 -64.0(7)
C14 Si2 C13 Mg1 -52.4(6)
C13 Si2 C14 C15 -35.4(13)
C20 Si2 C14 C15 -149.6(10)
C17 Si2 C14 C15 83.3(14)
C13 Si2 C14 C16 -160.3(7)
C20 Si2 C14 C16 85.5(9)
C17 Si2 C14 C16 -41.6(9)
C13 Si2 C14' C15' -54.5(19)
C20 Si2 C14' C15' -175.8(14)
C17 Si2 C14' C15' 60.1(18)
C13 Si2 C14' C16' 70.4(10)
C20 Si2 C14' C16' -51.0(14)
C17 Si2 C14' C16' -175.0(9)
C13 Si2 C17 C18 58.0(3)
C20 Si2 C17 C18 173.8(3)
C14' Si2 C17 C18 -59.9(6)
C14 Si2 C17 C18 -61.0(6)
C13 Si2 C17 C19 -175.0(2)
C20 Si2 C17 C19 -59.2(3)
C14' Si2 C17 C19 67.1(6)
C14 Si2 C17 C19 66.0(6)
C13 Si2 C20 C22 67.2(3)
C17 Si2 C20 C22 -47.6(3)
C14' Si2 C20 C22 -169.6(10)
C14 Si2 C20 C22 -179.3(7)
C13 Si2 C20 C21 -164.8(2)
C17 Si2 C20 C21 80.4(3)
C14' Si2 C20 C21 -41.6(10)
C14 Si2 C20 C21 -51.3(8)
Fe1 C23 C24 Si3 -129.9(12)
Mg1 C23 C24 Si3 -157.7(13)
Fe1 C23 C24 Mg1 27.9(12)
C28 Si3 C24 C23 -157.9(13)
C31 Si3 C24 C23 80.3(13)
C25 Si3 C24 C23 -39.1(13)
C28 Si3 C24 Mg1 47.3(2)
C31 Si3 C24 Mg1 -74.53(19)
C25 Si3 C24 Mg1 166.08(16)
C24 Si3 C25 C26 153.1(2)
C28 Si3 C25 C26 -88.4(3)
C31 Si3 C25 C26 34.6(3)
C24 Si3 C25 C27 27.2(3)
C28 Si3 C25 C27 145.8(2)
C31 Si3 C25 C27 -91.2(2)
C24 Si3 C28 C29 53.3(3)
C31 Si3 C28 C29 173.1(2)
C25 Si3 C28 C29 -65.1(3)
C24 Si3 C28 C30 177.4(2)
C31 Si3 C28 C30 -62.9(3)
C25 Si3 C28 C30 59.0(3)
C24 Si3 C31 C33 74.5(2)
C28 Si3 C31 C33 -45.4(3)
C25 Si3 C31 C33 -166.9(2)
C24 Si3 C31 C32 -51.2(3)
C28 Si3 C31 C32 -171.2(2)
C25 Si3 C31 C32 67.3(2)
C58 P1 C34 C39 140.6(2)
C52 P1 C34 C39 -114.3(2)
Fe1 P1 C34 C39 8.2(2)
C58 P1 C34 C35 -40.1(3)
C52 P1 C34 C35 65.0(3)
Fe1 P1 C34 C35 -172.5(2)
C39 C34 C35 C36 -2.6(4)
P1 C34 C35 C36 178.2(2)
C34 C35 C36 C37 0.4(4)
C35 C36 C37 C38 1.6(5)
C36 C37 C38 C39 -1.4(4)
C35 C34 C39 C38 2.8(4)
P1 C34 C39 C38 -177.9(2)
C35 C34 C39 P2 -172.3(2)
P1 C34 C39 P2 7.0(3)
C37 C38 C39 C34 -0.8(4)
C37 C38 C39 P2 173.8(2)
C40 P2 C39 C34 -166.2(2)
C46 P2 C39 C34 88.1(2)
Fe1 P2 C39 C34 -19.8(2)
C40 P2 C39 C38 19.0(3)
C46 P2 C39 C38 -86.8(2)
Fe1 P2 C39 C38 165.3(2)
C39 P2 C40 C45 -90.9(2)
C46 P2 C40 C45 15.5(2)
Fe1 P2 C40 C45 134.05(18)
C39 P2 C40 C41 80.5(2)
C46 P2 C40 C41 -173.1(2)
Fe1 P2 C40 C41 -54.5(3)
C45 C40 C41 C42 0.4(4)
P2 C40 C41 C42 -171.0(2)
C40 C41 C42 C43 -1.8(4)
C40 C41 C42 C64 175.9(3)
C41 C42 C43 C44 1.9(4)
C64 C42 C43 C44 -175.9(3)
C42 C43 C44 C45 -0.4(4)
C42 C43 C44 C68 176.7(3)
C41 C40 C45 C44 1.1(4)
P2 C40 C45 C44 172.7(2)
C43 C44 C45 C40 -1.1(4)
C68 C44 C45 C40 -178.4(2)
C40 P2 C46 C51 -103.2(2)
C39 P2 C46 C51 3.1(2)
Fe1 P2 C46 C51 117.9(2)
C40 P2 C46 C47 74.1(2)
C39 P2 C46 C47 -179.7(2)
Fe1 P2 C46 C47 -64.8(2)
C51 C46 C47 C48 1.3(4)
P2 C46 C47 C48 -176.0(2)
C46 C47 C48 C49 -0.3(4)
C46 C47 C48 C72 176.2(2)
C47 C48 C49 C50 -1.0(4)
C72 C48 C49 C50 -177.4(3)
C48 C49 C50 C51 1.3(4)
C48 C49 C50 C76 176.5(3)
C47 C46 C51 C50 -1.1(4)
P2 C46 C51 C50 176.2(2)
C49 C50 C51 C46 -0.2(4)
C76 C50 C51 C46 -175.6(2)
C58 P1 C52 C53 -140.1(2)
C34 P1 C52 C53 114.0(2)
Fe1 P1 C52 C53 -4.9(3)
C58 P1 C52 C57 40.7(3)
C34 P1 C52 C57 -65.3(3)
Fe1 P1 C52 C57 175.8(2)
C57 C52 C53 C54 0.4(4)
P1 C52 C53 C54 -178.9(2)
C52 C53 C54 C55 0.3(4)
C52 C53 C54 C84 -179.9(3)
C53 C54 C55 C56 -0.6(5)
C84 C54 C55 C56 179.6(3)
C54 C55 C56 C57 0.1(6)
C54 C55 C56 C80 169.0(4)
C54 C55 C56 C80' -159.7(5)
C55 C56 C57 C52 0.6(5)
C80 C56 C57 C52 -168.5(3)
C80' C56 C57 C52 160.1(5)
C53 C52 C57 C56 -0.9(5)
P1 C52 C57 C56 178.4(3)
C52 P1 C58 C63 -129.8(2)
C34 P1 C58 C63 -23.2(2)
Fe1 P1 C58 C63 100.3(2)
C52 P1 C58 C59 45.3(2)
C34 P1 C58 C59 151.9(2)
Fe1 P1 C58 C59 -84.6(2)
C63 C58 C59 C60 2.5(4)
P1 C58 C59 C60 -172.8(2)
C58 C59 C60 C61 -0.1(4)
C58 C59 C60 C88 178.5(2)
C59 C60 C61 C62 -0.8(4)
C88 C60 C61 C62 -179.5(2)
C60 C61 C62 C63 -0.6(4)
C60 C61 C62 C92 175.1(2)
C59 C58 C63 C62 -4.0(4)
P1 C58 C63 C62 171.1(2)
C61 C62 C63 C58 3.1(4)
C92 C62 C63 C58 -172.5(2)
C41 C42 C64 C67 -3.7(4)
C43 C42 C64 C67 174.0(3)
C41 C42 C64 C66 121.6(3)
C43 C42 C64 C66 -60.7(4)
C41 C42 C64 C65 -120.9(3)
C43 C42 C64 C65 56.8(4)
C43 C44 C68 C69 10.9(4)
C45 C44 C68 C69 -172.0(3)
C43 C44 C68 C70 -109.8(3)
C45 C44 C68 C70 67.3(3)
C43 C44 C68 C71 131.4(3)
C45 C44 C68 C71 -51.4(4)
C47 C48 C72 C73 162.1(3)
C49 C48 C72 C73 -21.6(4)
C47 C48 C72 C74 -77.2(3)
C49 C48 C72 C74 99.1(3)
C47 C48 C72 C75 41.7(4)
C49 C48 C72 C75 -142.1(3)
C49 C50 C76 C79 12.0(4)
C51 C50 C76 C79 -172.8(2)
C49 C50 C76 C78 133.7(3)
C51 C50 C76 C78 -51.1(3)
C49 C50 C76 C77 -107.6(3)
C51 C50 C76 C77 67.6(3)
C57 C56 C80 C82 -159.2(5)
C55 C56 C80 C82 32.1(6)
C57 C56 C80 C81 81.5(5)
C55 C56 C80 C81 -87.2(6)
C57 C56 C80 C83 -39.2(7)
C55 C56 C80 C83 152.1(6)
C57 C56 C80' C82' 134.5(7)
C55 C56 C80' C82' -66.1(9)
C57 C56 C80' C83' 19.6(11)
C55 C56 C80' C83' 179.0(10)
C57 C56 C80' C81' -107.3(9)
C55 C56 C80' C81' 52.1(10)
C53 C54 C84 C87 6.0(4)
C55 C54 C84 C87 -174.2(3)
C53 C54 C84 C86 127.5(3)
C55 C54 C84 C86 -52.7(4)
C53 C54 C84 C85 -113.8(3)
C55 C54 C84 C85 66.0(4)
C59 C60 C88 C89 -3.6(4)
C61 C60 C88 C89 175.0(3)
C59 C60 C88 C91 117.3(3)
C61 C60 C88 C91 -64.2(3)
C59 C60 C88 C90 -123.5(3)
C61 C60 C88 C90 55.1(3)
C61 C62 C92 C95 -177.5(2)
C63 C62 C92 C95 -2.0(4)
C61 C62 C92 C93 61.1(3)
C63 C62 C92 C93 -123.4(3)
C61 C62 C92 C94 -58.5(3)
C63 C62 C92 C94 117.0(3)
C96 C97 C98 C100 155.8(11)
C96 C97 C98 C99 -82.2(16)
C96' C97' O1' C98' -178.8(12)
C97' O1' C98' C99' 172.2(15)
